data_2108796
loop_
_publ_author_name
'Aksenov, Sergey M.'
'Ryanskaya, Anastasia D.'
'Shchapova, Yuliya V.'
'Chukanov, Nikita V.'
'Vladykin, Nikolay V.'
'Votyakov, Sergey L.'
'Rastsvetaeva, Ramiza K.'

_publ_section_title
;
 Crystal chemistry of lamprophyllite-group minerals from the Murun
 alkaline complex (Russia) and pegmatites of Rocky Boy and Gordon Butte
 (USA): single crystal X-ray diffraction and Raman spectroscopy study
;
_journal_coeditor_code RA5083SUP1
_journal_issue 2
_journal_name_full 'Acta Crystallographica Section B'
_journal_page_first
;
;
_journal_paper_doi 10.1107/S2052520621000354
_journal_volume 77
_journal_year 2021
_chemical_formula_sum 'Ba0.87 Ca0.17 Fe0.36 K0.45 Mg0.08 Mn0.24 Na2.46 O18 Si4 Sr0.51 Ti2.86'
_chemical_formula_weight 817.6
_space_group_IT_number 12
_space_group_name_Hall '-C 2y'
_space_group_name_H-M_alt 'C 1 2/m 1'
_symmetry_cell_setting monoclinic
_symmetry_Int_Tables_number 12
_symmetry_space_group_name_Hall '-C 2y'
_symmetry_space_group_name_H-M 'C 1 2/m 1'
_cell_angle_alpha 90
_cell_angle_beta 96.731(3)
_cell_angle_gamma 90
_cell_formula_units_Z 2
_cell_length_a 19.7690(7)
_cell_length_b 7.10760(10)
_cell_length_c 5.4065(2)
_cell_measurement_reflns_used 10987
_cell_measurement_temperature 293
_cell_measurement_theta_max 32.53
_cell_measurement_theta_min 3.8
_cell_volume 754.43(4)
_diffrn_ambient_temperature 293
_diffrn_detector 'CCD plate'
_diffrn_measured_fraction_theta_full 0.98
_diffrn_measured_fraction_theta_max 0.82
_diffrn_measurement_device 'four-circle diffractometer'
_diffrn_measurement_device_type 'Xcalibur, EosS2 with high theta cut'
_diffrn_radiation_probe x-ray
_diffrn_radiation_source 'X-ray tube'
_diffrn_radiation_type 'Mo K\a'
_diffrn_radiation_wavelength 0.71075
_diffrn_reflns_av_R_equivalents 0.0818
_diffrn_reflns_av_unetI/netI 0.0323
_diffrn_reflns_limit_h_max 29
_diffrn_reflns_limit_h_min -28
_diffrn_reflns_limit_k_max 10
_diffrn_reflns_limit_k_min -7
_diffrn_reflns_limit_l_max 8
_diffrn_reflns_limit_l_min -8
_diffrn_reflns_number 3987
_diffrn_reflns_theta_full 28.96
_diffrn_reflns_theta_max 32.53
_diffrn_reflns_theta_min 3.8
_exptl_absorpt_coefficient_mu 6.692
_exptl_crystal_density_diffrn 3.5993
_exptl_crystal_description grain
_exptl_crystal_F_000 773
_refine_diff_density_max 1.26
_refine_diff_density_min -1.19
_refine_ls_extinction_coef 820(190)
_refine_ls_extinction_method 'B-C type 1 Gaussian isotropic (Becker & Coppens, 1974)'
_refine_ls_goodness_of_fit_gt 1.87
_refine_ls_goodness_of_fit_ref 1.87
_refine_ls_number_constraints 36
_refine_ls_number_parameters 81
_refine_ls_number_reflns 1414
_refine_ls_number_restraints 0
_refine_ls_R_factor_all 0.0304
_refine_ls_R_factor_gt 0.0302
_refine_ls_shift/su_max 0.0327
_refine_ls_shift/su_mean 0.0115
_refine_ls_structure_factor_coef F
_refine_ls_weighting_details w=1/(\s^2^(F)+0.0004F^2^)
_refine_ls_weighting_scheme sigma
_refine_ls_wR_factor_gt 0.0496
_refine_ls_wR_factor_ref 0.0497
_reflns_number_gt 1400
_reflns_number_total 1414
_reflns_threshold_expression I>2\s(I)
_cod_data_source_file ra5083sup1.cif
_cod_data_source_block Cha-192
_cod_depositor_comments
;
The following automatic conversions were performed:

data item '_diffrn_radiation_probe' value 'X-ray' was changed to
'x-ray' in accordance with the
/home/data/users/saulius/crontab/automatic-downloads/rss-feeds/IUCr/lib/dictionaries/cif_core.dic
dictionary named 'cif_core.dic' version 2.4.2 last updated on
2011-04-26.

Automatic conversion script
Id: cif_fix_values 7556 2019-12-06 15:28:31Z antanas 
;
_cod_database_code 2108796

loop_
_space_group_symop_id
_space_group_symop_operation_xyz
1 x,y,z
2 -x,y,-z
3 -x,-y,-z
4 x,-y,z
5 x+1/2,y+1/2,z
6 -x+1/2,y+1/2,-z
7 -x+1/2,-y+1/2,-z
8 x+1/2,-y+1/2,z

loop_
_atom_site_label
_atom_site_type_symbol
_atom_site_fract_x
_atom_site_fract_y
_atom_site_fract_z
_atom_site_adp_type
_atom_site_U_iso_or_equiv
_atom_site_site_symmetry_multiplicity
_atom_site_occupancy
_atom_site_calc_flag
_atom_site_refinement_flags
_atom_site_disorder_assembly
_atom_site_disorder_group
Sr_a Sr 0.282883(15) 0 0.26299(5) Uani 0.00902(11) 4 0.255 d . . .
Ti_l Ti 0.35300(3) 0.5 0.29449(12) Uani 0.00698(17) 4 1 d . . .
Na_m1 Na 0.5 0.5 0 Uani 0.0185(7) 2 1 d . . .
Na_m2 Na 0 0.26049(16) 0.5 Uani 0.0155(3) 4 0.73 d . . .
Ti_m3 Ti 0 0.5 0 Uani 0.0207(3) 2 0.86 d . . .
Si Si 0.35972(4) 0.78413(10) 0.79781(13) Uani 0.00688(18) 8 1 d . . .
O1 O 0.32867(10) 0.6889(3) 0.5357(3) Uani 0.0114(5) 8 1 d . . .
O2 O 0.43866(15) 0.5 0.3298(5) Uani 0.0153(8) 4 1 d . . .
O3 O 0.32803(10) 0.6874(3) 1.0300(3) Uani 0.0111(5) 8 1 d . . .
O4 O 0.32728(13) 1 0.7834(5) Uani 0.0088(6) 4 1 d . . .
O5 O 0.44161(10) 0.7953(3) 0.8313(4) Uani 0.0112(5) 8 1 d . . .
O_x O -0.05639(16) 0.5 0.2714(6) Uani 0.0173(8) 4 1 d . . .
K_a K 0.282883(15) 0 0.26299(5) Uani 0.00902(11) 4 0.225 d . . .
Ca_a Ca 0.282883(15) 0 0.26299(5) Uani 0.00902(11) 4 0.085 d . . .
Ba_a Ba 0.282883(15) 0 0.26299(5) Uani 0.00902(11) 4 0.435 d . . .
Mn_m2 Mn 0 0.26049(16) 0.5 Uani 0.0155(3) 4 0.12 d . . .
Fe_m2 Fe 0 0.26049(16) 0.5 Uani 0.0155(3) 4 0.15 d . . .
Fe_m3 Fe 0 0.5 0 Uani 0.0207(3) 2 0.06 d . . .
Mg_m3 Mg 0 0.5 0 Uani 0.0207(3) 2 0.08 d . . .

loop_
_atom_site_aniso_label
_atom_site_aniso_type_symbol
_atom_site_aniso_U_11
_atom_site_aniso_U_22
_atom_site_aniso_U_33
_atom_site_aniso_U_12
_atom_site_aniso_U_13
_atom_site_aniso_U_23
Sr_a Sr 0.01324(19) 0.00562(18) 0.0083(2) 0 0.00182(12) 0
Ti_l Ti 0.0099(3) 0.0044(3) 0.0070(3) 0 0.0021(2) 0
Na_m1 Na 0.0211(12) 0.0180(11) 0.0181(12) 0 0.0088(9) 0
Na_m2 Na 0.0221(6) 0.0113(5) 0.0139(5) 0 0.0057(4) 0
Ti_m3 Ti 0.0248(5) 0.0030(4) 0.0290(6) 0 -0.0190(5) 0
Si Si 0.0101(3) 0.0031(3) 0.0076(3) -0.0001(2) 0.0017(2) -0.0001(2)
O1 O 0.0161(9) 0.0094(8) 0.0088(8) 0.0003(6) 0.0020(7) -0.0022(6)
O2 O 0.0118(12) 0.0229(14) 0.0115(13) 0 0.0032(10) 0
O3 O 0.0159(9) 0.0083(8) 0.0094(8) -0.0001(6) 0.0024(7) 0.0026(6)
O4 O 0.0123(11) 0.0035(10) 0.0108(12) 0 0.0027(9) 0
O5 O 0.0096(8) 0.0078(7) 0.0160(9) 0.0003(6) 0.0005(7) -0.0011(7)
O_x O 0.0181(13) 0.0179(14) 0.0170(14) 0 0.0071(11) 0
K_a K 0.01324(19) 0.00562(18) 0.0083(2) 0 0.00182(12) 0
Ca_a Ca 0.01324(19) 0.00562(18) 0.0083(2) 0 0.00182(12) 0
Ba_a Ba 0.01324(19) 0.00562(18) 0.0083(2) 0 0.00182(12) 0
Mn_m2 Mn 0.0221(6) 0.0113(5) 0.0139(5) 0 0.0057(4) 0
Fe_m2 Fe 0.0221(6) 0.0113(5) 0.0139(5) 0 0.0057(4) 0
Fe_m3 Fe 0.0248(5) 0.0030(4) 0.0290(6) 0 -0.0190(5) 0
Mg_m3 Mg 0.0248(5) 0.0030(4) 0.0290(6) 0 -0.0190(5) 0

loop_
_atom_type_symbol
_atom_type_scat_dispersion_real
_atom_type_scat_dispersion_imag
_atom_type_scat_source
Ba -0.3244 2.2819 'International Tables Vol C tables 4.2.6.8 and 6.1.1.1'
Ca 0.2262 0.3064 'International Tables Vol C tables 4.2.6.8 and 6.1.1.1'
Fe 0.3463 0.8444 'International Tables Vol C tables 4.2.6.8 and 6.1.1.1'
K 0.2009 0.2494 'International Tables Vol C tables 4.2.6.8 and 6.1.1.1'
Mg 0.0486 0.0363 'International Tables Vol C tables 4.2.6.8 and 6.1.1.1'
Mn 0.3368 0.7283 'International Tables Vol C tables 4.2.6.8 and 6.1.1.1'
Na 0.0362 0.0249 'International Tables Vol C tables 4.2.6.8 and 6.1.1.1'
O 0.0106 0.0060 'International Tables Vol C tables 4.2.6.8 and 6.1.1.1'
Si 0.0817 0.0704 'International Tables Vol C tables 4.2.6.8 and 6.1.1.1'
Sr -1.5307 3.2498 'International Tables Vol C tables 4.2.6.8 and 6.1.1.1'
Ti 0.2776 0.4457 'International Tables Vol C tables 4.2.6.8 and 6.1.1.1'

loop_
_geom_angle_atom_site_label_1
_geom_angle_atom_site_label_2
_geom_angle_atom_site_label_3
_geom_angle_site_symmetry_1
_geom_angle_site_symmetry_2
_geom_angle_site_symmetry_3
_geom_angle
_geom_angle_publ_flag
Ti_l Sr_a Ti_l 6_545 . 6_546 90.755(15) ?
Ti_l Sr_a Si 6_545 . 1_544 75.639(15) ?
Ti_l Sr_a Si 6_545 . 1_545 149.710(13) ?
Ti_l Sr_a Si 6_545 . 6_546 55.266(14) ?
Ti_l Sr_a Si 6_545 . 7_556 55.266(14) ?
Ti_l Sr_a Si 6_545 . 4_564 75.639(15) ?
Ti_l Sr_a Si 6_545 . 4_565 149.710(13) ?
Ti_l Sr_a K_a 6_545 . . 0 ?
Ti_l Sr_a K_a 6_545 . 6_545 52.556(5) ?
Ti_l Sr_a K_a 6_545 . 6_546 102.701(9) ?
Ti_l Sr_a K_a 6_545 . 6_555 52.556(5) ?
Ti_l Sr_a K_a 6_545 . 6_556 102.701(9) ?
Ti_l Sr_a Ca_a 6_545 . . 0 ?
Ti_l Sr_a Ba_a 6_545 . . 0 ?
Ti_l Sr_a Si 6_546 . 1_544 149.727(13) ?
Ti_l Sr_a Si 6_546 . 1_545 75.381(16) ?
Ti_l Sr_a Si 6_546 . 6_546 55.278(14) ?
Ti_l Sr_a Si 6_546 . 7_556 55.278(14) ?
Ti_l Sr_a Si 6_546 . 4_564 149.727(13) ?
Ti_l Sr_a Si 6_546 . 4_565 75.381(16) ?
Ti_l Sr_a K_a 6_546 . . 0 ?
Ti_l Sr_a K_a 6_546 . 6_545 102.578(8) ?
Ti_l Sr_a K_a 6_546 . 6_546 52.399(5) ?
Ti_l Sr_a K_a 6_546 . 6_555 102.578(8) ?
Ti_l Sr_a K_a 6_546 . 6_556 52.399(5) ?
Ti_l Sr_a Ca_a 6_546 . . 0 ?
Ti_l Sr_a Ba_a 6_546 . . 0 ?
Si Sr_a Si 1_544 . 1_545 102.965(17) ?
Si Sr_a Si 1_544 . 6_546 128.003(18) ?
Si Sr_a Si 1_544 . 7_556 95.445(17) ?
Si Sr_a Si 1_544 . 4_564 52.861(17) ?
Si Sr_a Si 1_544 . 4_565 128.226(19) ?
Si Sr_a K_a 1_544 . . 0 ?
Si Sr_a K_a 1_544 . 6_545 47.768(12) ?
Si Sr_a K_a 1_544 . 6_546 103.726(12) ?
Si Sr_a K_a 1_544 . 6_555 90.546(13) ?
Si Sr_a K_a 1_544 . 6_556 156.477(13) ?
Si Sr_a Ca_a 1_544 . . 0 ?
Si Sr_a Ba_a 1_544 . . 0 ?
Si Sr_a Si 1_545 . 6_546 127.739(19) ?
Si Sr_a Si 1_545 . 7_556 95.375(17) ?
Si Sr_a Si 1_545 . 4_564 128.226(19) ?
Si Sr_a Si 1_545 . 4_565 52.598(16) ?
Si Sr_a K_a 1_545 . . 0 ?
Si Sr_a K_a 1_545 . 6_545 103.668(12) ?
Si Sr_a K_a 1_545 . 6_546 47.587(12) ?
Si Sr_a K_a 1_545 . 6_555 156.179(12) ?
Si Sr_a K_a 1_545 . 6_556 90.116(13) ?
Si Sr_a Ca_a 1_545 . . 0 ?
Si Sr_a Ba_a 1_545 . . 0 ?
Si Sr_a Si 6_546 . 7_556 71.610(17) ?
Si Sr_a Si 6_546 . 4_564 95.445(17) ?
Si Sr_a Si 6_546 . 4_565 95.375(17) ?
Si Sr_a K_a 6_546 . . 0 ?
Si Sr_a K_a 6_546 . 6_545 102.864(13) ?
Si Sr_a K_a 6_546 . 6_546 102.790(14) ?
Si Sr_a K_a 6_546 . 6_555 47.677(13) ?
Si Sr_a K_a 6_546 . 6_556 47.788(12) ?
Si Sr_a Ca_a 6_546 . . 0 ?
Si Sr_a Ba_a 6_546 . . 0 ?
Si Sr_a Si 7_556 . 4_564 128.003(18) ?
Si Sr_a Si 7_556 . 4_565 127.739(19) ?
Si Sr_a K_a 7_556 . . 0 ?
Si Sr_a K_a 7_556 . 6_545 47.677(13) ?
Si Sr_a K_a 7_556 . 6_546 47.788(12) ?
Si Sr_a K_a 7_556 . 6_555 102.864(13) ?
Si Sr_a K_a 7_556 . 6_556 102.790(14) ?
Si Sr_a Ca_a 7_556 . . 0 ?
Si Sr_a Ba_a 7_556 . . 0 ?
Si Sr_a Si 4_564 . 4_565 102.965(17) ?
Si Sr_a K_a 4_564 . . 0 ?
Si Sr_a K_a 4_564 . 6_545 90.546(13) ?
Si Sr_a K_a 4_564 . 6_546 156.477(13) ?
Si Sr_a K_a 4_564 . 6_555 47.768(12) ?
Si Sr_a K_a 4_564 . 6_556 103.726(12) ?
Si Sr_a Ca_a 4_564 . . 0 ?
Si Sr_a Ba_a 4_564 . . 0 ?
Si Sr_a K_a 4_565 . . 0 ?
Si Sr_a K_a 4_565 . 6_545 156.179(12) ?
Si Sr_a K_a 4_565 . 6_546 90.116(13) ?
Si Sr_a K_a 4_565 . 6_555 103.668(12) ?
Si Sr_a K_a 4_565 . 6_556 47.587(12) ?
Si Sr_a Ca_a 4_565 . . 0 ?
Si Sr_a Ba_a 4_565 . . 0 ?
K_a Sr_a K_a . . 6_545 0 ?
K_a Sr_a K_a . . 6_546 0 ?
K_a Sr_a K_a . . 6_555 0 ?
K_a Sr_a K_a . . 6_556 0 ?
K_a Sr_a Ca_a . . . 0 ?
K_a Sr_a Ba_a . . . 0 ?
K_a Sr_a K_a 6_545 . 6_546 71.125(5) ?
K_a Sr_a K_a 6_545 . 6_555 99.944(7) ?
K_a Sr_a K_a 6_545 . 6_556 147.743(9) ?
K_a Sr_a Ca_a 6_545 . . 0 ?
K_a Sr_a Ba_a 6_545 . . 0 ?
K_a Sr_a K_a 6_546 . 6_555 147.743(9) ?
K_a Sr_a K_a 6_546 . 6_556 99.536(7) ?
K_a Sr_a Ca_a 6_546 . . 0 ?
K_a Sr_a Ba_a 6_546 . . 0 ?
K_a Sr_a K_a 6_555 . 6_556 71.125(5) ?
K_a Sr_a Ca_a 6_555 . . 0 ?
K_a Sr_a Ba_a 6_555 . . 0 ?
K_a Sr_a Ca_a 6_556 . . 0 ?
K_a Sr_a Ba_a 6_556 . . 0 ?
Ca_a Sr_a Ba_a . . . 0 ?
Sr_a Ti_l Sr_a 6_555 . 6_556 90.755(15) ?
Sr_a Ti_l Na_m1 6_555 . . 100.855(16) ?
Sr_a Ti_l Na_m2 6_555 . 5_555 137.156(17) ?
Sr_a Ti_l Na_m2 6_555 . 7_556 137.156(17) ?
Sr_a Ti_l O1 6_555 . . 108.70(6) ?
Sr_a Ti_l O1 6_555 . 4_565 108.70(6) ?
Sr_a Ti_l O2 6_555 . . 134.41(11) ?
Sr_a Ti_l O3 6_555 . 1_554 48.01(5) ?
Sr_a Ti_l O3 6_555 . 4_564 48.01(5) ?
Sr_a Ti_l K_a 6_555 . . 75.203(10) ?
Sr_a Ti_l K_a 6_555 . 1_565 75.203(10) ?
Sr_a Ti_l K_a 6_555 . 6_555 0.0(5) ?
Sr_a Ti_l K_a 6_555 . 6_556 90.755(15) ?
Sr_a Ti_l Ba_a 6_555 . . 75.203(10) ?
Sr_a Ti_l Ba_a 6_555 . 1_565 75.203(10) ?
Sr_a Ti_l Ba_a 6_555 . 6_555 0.0(5) ?
Sr_a Ti_l Ba_a 6_555 . 6_556 90.755(15) ?
Sr_a Ti_l Na_m1 6_556 . . 168.390(19) ?
Sr_a Ti_l Na_m2 6_556 . 5_555 114.849(16) ?
Sr_a Ti_l Na_m2 6_556 . 7_556 114.849(16) ?
Sr_a Ti_l O1 6_556 . . 48.55(6) ?
Sr_a Ti_l O1 6_556 . 4_565 48.55(6) ?
Sr_a Ti_l O2 6_556 . . 134.84(10) ?
Sr_a Ti_l O3 6_556 . 1_554 108.71(6) ?
Sr_a Ti_l O3 6_556 . 4_564 108.71(6) ?
Sr_a Ti_l K_a 6_556 . . 75.400(11) ?
Sr_a Ti_l K_a 6_556 . 1_565 75.400(11) ?
Sr_a Ti_l K_a 6_556 . 6_555 90.755(15) ?
Sr_a Ti_l K_a 6_556 . 6_556 0.0(5) ?
Sr_a Ti_l Ba_a 6_556 . . 75.400(11) ?
Sr_a Ti_l Ba_a 6_556 . 1_565 75.400(11) ?
Sr_a Ti_l Ba_a 6_556 . 6_555 90.755(15) ?
Sr_a Ti_l Ba_a 6_556 . 6_556 0.0(5) ?
Na_m1 Ti_l Na_m2 . . 5_555 55.922(11) ?
Na_m1 Ti_l Na_m2 . . 7_556 55.922(11) ?
Na_m1 Ti_l O1 . . . 125.85(6) ?
Na_m1 Ti_l O1 . . 4_565 125.85(6) ?
Na_m1 Ti_l O2 . . . 33.55(10) ?
Na_m1 Ti_l O3 . . 1_554 79.61(6) ?
Na_m1 Ti_l O3 . . 4_564 79.61(6) ?
Na_m1 Ti_l K_a . . . 107.397(11) ?
Na_m1 Ti_l K_a . . 1_565 107.397(11) ?
Na_m1 Ti_l K_a . . 6_555 100.855(16) ?
Na_m1 Ti_l K_a . . 6_556 168.390(19) ?
Na_m1 Ti_l Ba_a . . . 107.397(11) ?
Na_m1 Ti_l Ba_a . . 1_565 107.397(11) ?
Na_m1 Ti_l Ba_a . . 6_555 100.855(16) ?
Na_m1 Ti_l Ba_a . . 6_556 168.390(19) ?
Na_m2 Ti_l Na_m2 5_555 . 7_556 63.58(2) ?
Na_m2 Ti_l O1 5_555 . . 71.86(6) ?
Na_m2 Ti_l O1 5_555 . 4_565 114.01(6) ?
Na_m2 Ti_l O2 5_555 . . 34.90(4) ?
Na_m2 Ti_l O3 5_555 . 1_554 90.05(6) ?
Na_m2 Ti_l O3 5_555 . 4_564 135.38(6) ?
Na_m2 Ti_l K_a 5_555 . . 142.03(2) ?
Na_m2 Ti_l K_a 5_555 . 1_565 78.803(16) ?
Na_m2 Ti_l K_a 5_555 . 6_555 137.156(17) ?
Na_m2 Ti_l K_a 5_555 . 6_556 114.849(16) ?
Na_m2 Ti_l Ba_a 5_555 . . 142.03(2) ?
Na_m2 Ti_l Ba_a 5_555 . 1_565 78.803(16) ?
Na_m2 Ti_l Ba_a 5_555 . 6_555 137.156(17) ?
Na_m2 Ti_l Ba_a 5_555 . 6_556 114.849(16) ?
Na_m2 Ti_l O1 7_556 . . 114.01(6) ?
Na_m2 Ti_l O1 7_556 . 4_565 71.86(6) ?
Na_m2 Ti_l O2 7_556 . . 34.90(4) ?
Na_m2 Ti_l O3 7_556 . 1_554 135.38(6) ?
Na_m2 Ti_l O3 7_556 . 4_564 90.05(6) ?
Na_m2 Ti_l K_a 7_556 . . 78.803(16) ?
Na_m2 Ti_l K_a 7_556 . 1_565 142.03(2) ?
Na_m2 Ti_l K_a 7_556 . 6_555 137.156(17) ?
Na_m2 Ti_l K_a 7_556 . 6_556 114.849(16) ?
Na_m2 Ti_l Ba_a 7_556 . . 78.803(16) ?
Na_m2 Ti_l Ba_a 7_556 . 1_565 142.03(2) ?
Na_m2 Ti_l Ba_a 7_556 . 6_555 137.156(17) ?
Na_m2 Ti_l Ba_a 7_556 . 6_556 114.849(16) ?
O1 Ti_l O1 . . 4_565 85.92(8) ?
O1 Ti_l O2 . . . 104.22(9) ?
O1 Ti_l O3 . . 1_554 87.70(8) ?
O1 Ti_l O3 . . 4_564 151.58(9) ?
O1 Ti_l K_a . . . 123.32(6) ?
O1 Ti_l K_a . . 1_565 43.81(5) ?
O1 Ti_l K_a . . 6_555 108.70(6) ?
O1 Ti_l K_a . . 6_556 48.55(6) ?
O1 Ti_l Ba_a . . . 123.32(6) ?
O1 Ti_l Ba_a . . 1_565 43.81(5) ?
O1 Ti_l Ba_a . . 6_555 108.70(6) ?
O1 Ti_l Ba_a . . 6_556 48.55(6) ?
O1 Ti_l O2 4_565 . . 104.22(9) ?
O1 Ti_l O3 4_565 . 1_554 151.58(9) ?
O1 Ti_l O3 4_565 . 4_564 87.70(8) ?
O1 Ti_l K_a 4_565 . . 43.81(5) ?
O1 Ti_l K_a 4_565 . 1_565 123.32(6) ?
O1 Ti_l K_a 4_565 . 6_555 108.70(6) ?
O1 Ti_l K_a 4_565 . 6_556 48.55(6) ?
O1 Ti_l Ba_a 4_565 . . 43.81(5) ?
O1 Ti_l Ba_a 4_565 . 1_565 123.32(6) ?
O1 Ti_l Ba_a 4_565 . 6_555 108.70(6) ?
O1 Ti_l Ba_a 4_565 . 6_556 48.55(6) ?
O2 Ti_l O3 . . 1_554 104.20(10) ?
O2 Ti_l O3 . . 4_564 104.20(10) ?
O2 Ti_l K_a . . . 111.175(10) ?
O2 Ti_l K_a . . 1_565 111.175(10) ?
O2 Ti_l K_a . . 6_555 134.41(11) ?
O2 Ti_l K_a . . 6_556 134.84(10) ?
O2 Ti_l Ba_a . . . 111.175(10) ?
O2 Ti_l Ba_a . . 1_565 111.175(10) ?
O2 Ti_l Ba_a . . 6_555 134.41(11) ?
O2 Ti_l Ba_a . . 6_556 134.84(10) ?
O3 Ti_l O3 1_554 . 4_564 84.86(8) ?
O3 Ti_l K_a 1_554 . . 122.55(6) ?
O3 Ti_l K_a 1_554 . 1_565 43.92(6) ?
O3 Ti_l K_a 1_554 . 6_555 48.01(5) ?
O3 Ti_l K_a 1_554 . 6_556 108.71(6) ?
O3 Ti_l Ba_a 1_554 . . 122.55(6) ?
O3 Ti_l Ba_a 1_554 . 1_565 43.92(6) ?
O3 Ti_l Ba_a 1_554 . 6_555 48.01(5) ?
O3 Ti_l Ba_a 1_554 . 6_556 108.71(6) ?
O3 Ti_l K_a 4_564 . . 43.92(6) ?
O3 Ti_l K_a 4_564 . 1_565 122.55(6) ?
O3 Ti_l K_a 4_564 . 6_555 48.01(5) ?
O3 Ti_l K_a 4_564 . 6_556 108.71(6) ?
O3 Ti_l Ba_a 4_564 . . 43.92(6) ?
O3 Ti_l Ba_a 4_564 . 1_565 122.55(6) ?
O3 Ti_l Ba_a 4_564 . 6_555 48.01(5) ?
O3 Ti_l Ba_a 4_564 . 6_556 108.71(6) ?
K_a Ti_l K_a . . 1_565 137.648(18) ?
K_a Ti_l K_a . . 6_555 75.203(10) ?
K_a Ti_l K_a . . 6_556 75.400(11) ?
K_a Ti_l Ba_a . . . 0.0(5) ?
K_a Ti_l Ba_a . . 1_565 137.648(18) ?
K_a Ti_l Ba_a . . 6_555 75.203(10) ?
K_a Ti_l Ba_a . . 6_556 75.400(11) ?
K_a Ti_l K_a 1_565 . 6_555 75.203(10) ?
K_a Ti_l K_a 1_565 . 6_556 75.400(11) ?
K_a Ti_l Ba_a 1_565 . . 137.648(18) ?
K_a Ti_l Ba_a 1_565 . 1_565 0.0(5) ?
K_a Ti_l Ba_a 1_565 . 6_555 75.203(10) ?
K_a Ti_l Ba_a 1_565 . 6_556 75.400(11) ?
K_a Ti_l K_a 6_555 . 6_556 90.755(15) ?
K_a Ti_l Ba_a 6_555 . . 75.203(10) ?
K_a Ti_l Ba_a 6_555 . 1_565 75.203(10) ?
K_a Ti_l Ba_a 6_555 . 6_555 0.0(5) ?
K_a Ti_l Ba_a 6_555 . 6_556 90.755(15) ?
K_a Ti_l Ba_a 6_556 . . 75.400(11) ?
K_a Ti_l Ba_a 6_556 . 1_565 75.400(11) ?
K_a Ti_l Ba_a 6_556 . 6_555 90.755(15) ?
K_a Ti_l Ba_a 6_556 . 6_556 0.0(5) ?
Ba_a Ti_l Ba_a . . 1_565 137.648(18) ?
Ba_a Ti_l Ba_a . . 6_555 75.203(10) ?
Ba_a Ti_l Ba_a . . 6_556 75.400(11) ?
Ba_a Ti_l Ba_a 1_565 . 6_555 75.203(10) ?
Ba_a Ti_l Ba_a 1_565 . 6_556 75.400(11) ?
Ba_a Ti_l Ba_a 6_555 . 6_556 90.755(15) ?
Ti_l Na_m1 Ti_l . . 2_655 180.0(5) ?
Ti_l Na_m1 Na_m2 . . 5_554 117.329(10) ?
Ti_l Na_m1 Na_m2 . . 5_555 62.671(10) ?
Ti_l Na_m1 Na_m2 . . 7_555 117.329(10) ?
Ti_l Na_m1 Na_m2 . . 7_556 62.671(10) ?
Ti_l Na_m1 O2 . . . 24.16(7) ?
Ti_l Na_m1 O2 . . 2_655 155.84(7) ?
Ti_l Na_m1 Mn_m2 . . 5_554 117.329(10) ?
Ti_l Na_m1 Mn_m2 . . 5_555 62.671(10) ?
Ti_l Na_m1 Mn_m2 . . 7_555 117.329(10) ?
Ti_l Na_m1 Mn_m2 . . 7_556 62.671(10) ?
Ti_l Na_m1 Fe_m2 . . 5_554 117.329(10) ?
Ti_l Na_m1 Fe_m2 . . 5_555 62.671(10) ?
Ti_l Na_m1 Fe_m2 . . 7_555 117.329(10) ?
Ti_l Na_m1 Fe_m2 . . 7_556 62.671(10) ?
Ti_l Na_m1 Mg_m3 . . 5_545 90 ?
Ti_l Na_m1 Mg_m3 . . 5_555 90 ?
Ti_l Na_m1 Na_m2 2_655 . 5_554 62.671(10) ?
Ti_l Na_m1 Na_m2 2_655 . 5_555 117.329(10) ?
Ti_l Na_m1 Na_m2 2_655 . 7_555 62.671(10) ?
Ti_l Na_m1 Na_m2 2_655 . 7_556 117.329(10) ?
Ti_l Na_m1 O2 2_655 . . 155.84(7) ?
Ti_l Na_m1 O2 2_655 . 2_655 24.16(7) ?
Ti_l Na_m1 Mn_m2 2_655 . 5_554 62.671(10) ?
Ti_l Na_m1 Mn_m2 2_655 . 5_555 117.329(10) ?
Ti_l Na_m1 Mn_m2 2_655 . 7_555 62.671(10) ?
Ti_l Na_m1 Mn_m2 2_655 . 7_556 117.329(10) ?
Ti_l Na_m1 Fe_m2 2_655 . 5_554 62.671(10) ?
Ti_l Na_m1 Fe_m2 2_655 . 5_555 117.329(10) ?
Ti_l Na_m1 Fe_m2 2_655 . 7_555 62.671(10) ?
Ti_l Na_m1 Fe_m2 2_655 . 7_556 117.329(10) ?
Ti_l Na_m1 Mg_m3 2_655 . 5_545 90 ?
Ti_l Na_m1 Mg_m3 2_655 . 5_555 90 ?
Na_m2 Na_m1 Na_m2 5_554 . 5_555 111.19(2) ?
Na_m2 Na_m1 Na_m2 5_554 . 7_555 68.81(2) ?
Na_m2 Na_m1 Na_m2 5_554 . 7_556 180.0(5) ?
Na_m2 Na_m1 O2 5_554 . . 134.38(4) ?
Na_m2 Na_m1 O2 5_554 . 2_655 45.62(4) ?
Na_m2 Na_m1 Mn_m2 5_554 . 5_554 0.0(5) ?
Na_m2 Na_m1 Mn_m2 5_554 . 5_555 111.19(2) ?
Na_m2 Na_m1 Mn_m2 5_554 . 7_555 68.81(2) ?
Na_m2 Na_m1 Mn_m2 5_554 . 7_556 180.0(5) ?
Na_m2 Na_m1 Fe_m2 5_554 . 5_554 0.0(5) ?
Na_m2 Na_m1 Fe_m2 5_554 . 5_555 111.19(2) ?
Na_m2 Na_m1 Fe_m2 5_554 . 7_555 68.81(2) ?
Na_m2 Na_m1 Fe_m2 5_554 . 7_556 180.0(5) ?
Na_m2 Na_m1 Mg_m3 5_554 . 5_545 124.407(16) ?
Na_m2 Na_m1 Mg_m3 5_554 . 5_555 55.593(16) ?
Na_m2 Na_m1 Na_m2 5_555 . 7_555 180.0(5) ?
Na_m2 Na_m1 Na_m2 5_555 . 7_556 68.81(2) ?
Na_m2 Na_m1 O2 5_555 . . 45.62(4) ?
Na_m2 Na_m1 O2 5_555 . 2_655 134.38(4) ?
Na_m2 Na_m1 Mn_m2 5_555 . 5_554 111.19(2) ?
Na_m2 Na_m1 Mn_m2 5_555 . 5_555 0.0(5) ?
Na_m2 Na_m1 Mn_m2 5_555 . 7_555 180.0(5) ?
Na_m2 Na_m1 Mn_m2 5_555 . 7_556 68.81(2) ?
Na_m2 Na_m1 Fe_m2 5_555 . 5_554 111.19(2) ?
Na_m2 Na_m1 Fe_m2 5_555 . 5_555 0.0(5) ?
Na_m2 Na_m1 Fe_m2 5_555 . 7_555 180.0(5) ?
Na_m2 Na_m1 Fe_m2 5_555 . 7_556 68.81(2) ?
Na_m2 Na_m1 Mg_m3 5_555 . 5_545 124.407(16) ?
Na_m2 Na_m1 Mg_m3 5_555 . 5_555 55.593(16) ?
Na_m2 Na_m1 Na_m2 7_555 . 7_556 111.19(2) ?
Na_m2 Na_m1 O2 7_555 . . 134.38(4) ?
Na_m2 Na_m1 O2 7_555 . 2_655 45.62(4) ?
Na_m2 Na_m1 Mn_m2 7_555 . 5_554 68.81(2) ?
Na_m2 Na_m1 Mn_m2 7_555 . 5_555 180.0(5) ?
Na_m2 Na_m1 Mn_m2 7_555 . 7_555 0.0(5) ?
Na_m2 Na_m1 Mn_m2 7_555 . 7_556 111.19(2) ?
Na_m2 Na_m1 Fe_m2 7_555 . 5_554 68.81(2) ?
Na_m2 Na_m1 Fe_m2 7_555 . 5_555 180.0(5) ?
Na_m2 Na_m1 Fe_m2 7_555 . 7_555 0.0(5) ?
Na_m2 Na_m1 Fe_m2 7_555 . 7_556 111.19(2) ?
Na_m2 Na_m1 Mg_m3 7_555 . 5_545 55.593(16) ?
Na_m2 Na_m1 Mg_m3 7_555 . 5_555 124.407(16) ?
Na_m2 Na_m1 O2 7_556 . . 45.62(4) ?
Na_m2 Na_m1 O2 7_556 . 2_655 134.38(4) ?
Na_m2 Na_m1 Mn_m2 7_556 . 5_554 180.0(5) ?
Na_m2 Na_m1 Mn_m2 7_556 . 5_555 68.81(2) ?
Na_m2 Na_m1 Mn_m2 7_556 . 7_555 111.19(2) ?
Na_m2 Na_m1 Mn_m2 7_556 . 7_556 0.0(5) ?
Na_m2 Na_m1 Fe_m2 7_556 . 5_554 180.0(5) ?
Na_m2 Na_m1 Fe_m2 7_556 . 5_555 68.81(2) ?
Na_m2 Na_m1 Fe_m2 7_556 . 7_555 111.19(2) ?
Na_m2 Na_m1 Fe_m2 7_556 . 7_556 0.0(5) ?
Na_m2 Na_m1 Mg_m3 7_556 . 5_545 55.593(16) ?
Na_m2 Na_m1 Mg_m3 7_556 . 5_555 124.407(16) ?
O2 Na_m1 O2 . . 2_655 180.0(5) ?
O2 Na_m1 Mn_m2 . . 5_554 134.38(4) ?
O2 Na_m1 Mn_m2 . . 5_555 45.62(4) ?
O2 Na_m1 Mn_m2 . . 7_555 134.38(4) ?
O2 Na_m1 Mn_m2 . . 7_556 45.62(4) ?
O2 Na_m1 Fe_m2 . . 5_554 134.38(4) ?
O2 Na_m1 Fe_m2 . . 5_555 45.62(4) ?
O2 Na_m1 Fe_m2 . . 7_555 134.38(4) ?
O2 Na_m1 Fe_m2 . . 7_556 45.62(4) ?
O2 Na_m1 Mg_m3 . . 5_545 90 ?
O2 Na_m1 Mg_m3 . . 5_555 90 ?
O2 Na_m1 Mn_m2 2_655 . 5_554 45.62(4) ?
O2 Na_m1 Mn_m2 2_655 . 5_555 134.38(4) ?
O2 Na_m1 Mn_m2 2_655 . 7_555 45.62(4) ?
O2 Na_m1 Mn_m2 2_655 . 7_556 134.38(4) ?
O2 Na_m1 Fe_m2 2_655 . 5_554 45.62(4) ?
O2 Na_m1 Fe_m2 2_655 . 5_555 134.38(4) ?
O2 Na_m1 Fe_m2 2_655 . 7_555 45.62(4) ?
O2 Na_m1 Fe_m2 2_655 . 7_556 134.38(4) ?
O2 Na_m1 Mg_m3 2_655 . 5_545 90 ?
O2 Na_m1 Mg_m3 2_655 . 5_555 90 ?
Mn_m2 Na_m1 Mn_m2 5_554 . 5_555 111.19(2) ?
Mn_m2 Na_m1 Mn_m2 5_554 . 7_555 68.81(2) ?
Mn_m2 Na_m1 Mn_m2 5_554 . 7_556 180.0(5) ?
Mn_m2 Na_m1 Fe_m2 5_554 . 5_554 0.0(5) ?
Mn_m2 Na_m1 Fe_m2 5_554 . 5_555 111.19(2) ?
Mn_m2 Na_m1 Fe_m2 5_554 . 7_555 68.81(2) ?
Mn_m2 Na_m1 Fe_m2 5_554 . 7_556 180.0(5) ?
Mn_m2 Na_m1 Mg_m3 5_554 . 5_545 124.407(16) ?
Mn_m2 Na_m1 Mg_m3 5_554 . 5_555 55.593(16) ?
Mn_m2 Na_m1 Mn_m2 5_555 . 7_555 180.0(5) ?
Mn_m2 Na_m1 Mn_m2 5_555 . 7_556 68.81(2) ?
Mn_m2 Na_m1 Fe_m2 5_555 . 5_554 111.19(2) ?
Mn_m2 Na_m1 Fe_m2 5_555 . 5_555 0.0(5) ?
Mn_m2 Na_m1 Fe_m2 5_555 . 7_555 180.0(5) ?
Mn_m2 Na_m1 Fe_m2 5_555 . 7_556 68.81(2) ?
Mn_m2 Na_m1 Mg_m3 5_555 . 5_545 124.407(16) ?
Mn_m2 Na_m1 Mg_m3 5_555 . 5_555 55.593(16) ?
Mn_m2 Na_m1 Mn_m2 7_555 . 7_556 111.19(2) ?
Mn_m2 Na_m1 Fe_m2 7_555 . 5_554 68.81(2) ?
Mn_m2 Na_m1 Fe_m2 7_555 . 5_555 180.0(5) ?
Mn_m2 Na_m1 Fe_m2 7_555 . 7_555 0.0(5) ?
Mn_m2 Na_m1 Fe_m2 7_555 . 7_556 111.19(2) ?
Mn_m2 Na_m1 Mg_m3 7_555 . 5_545 55.593(16) ?
Mn_m2 Na_m1 Mg_m3 7_555 . 5_555 124.407(16) ?
Mn_m2 Na_m1 Fe_m2 7_556 . 5_554 180.0(5) ?
Mn_m2 Na_m1 Fe_m2 7_556 . 5_555 68.81(2) ?
Mn_m2 Na_m1 Fe_m2 7_556 . 7_555 111.19(2) ?
Mn_m2 Na_m1 Fe_m2 7_556 . 7_556 0.0(5) ?
Mn_m2 Na_m1 Mg_m3 7_556 . 5_545 55.593(16) ?
Mn_m2 Na_m1 Mg_m3 7_556 . 5_555 124.407(16) ?
Fe_m2 Na_m1 Fe_m2 5_554 . 5_555 111.19(2) ?
Fe_m2 Na_m1 Fe_m2 5_554 . 7_555 68.81(2) ?
Fe_m2 Na_m1 Fe_m2 5_554 . 7_556 180.0(5) ?
Fe_m2 Na_m1 Mg_m3 5_554 . 5_545 124.407(16) ?
Fe_m2 Na_m1 Mg_m3 5_554 . 5_555 55.593(16) ?
Fe_m2 Na_m1 Fe_m2 5_555 . 7_555 180.0(5) ?
Fe_m2 Na_m1 Fe_m2 5_555 . 7_556 68.81(2) ?
Fe_m2 Na_m1 Mg_m3 5_555 . 5_545 124.407(16) ?
Fe_m2 Na_m1 Mg_m3 5_555 . 5_555 55.593(16) ?
Fe_m2 Na_m1 Fe_m2 7_555 . 7_556 111.19(2) ?
Fe_m2 Na_m1 Mg_m3 7_555 . 5_545 55.593(16) ?
Fe_m2 Na_m1 Mg_m3 7_555 . 5_555 124.407(16) ?
Fe_m2 Na_m1 Mg_m3 7_556 . 5_545 55.593(16) ?
Fe_m2 Na_m1 Mg_m3 7_556 . 5_555 124.407(16) ?
Mg_m3 Na_m1 Mg_m3 5_545 . 5_555 180.0(5) ?
Ti_l Na_m2 Ti_l 5_445 . 6_546 116.42(3) ?
Ti_l Na_m2 Na_m1 5_445 . 5_445 61.407(16) ?
Ti_l Na_m2 Na_m1 5_445 . 5_446 83.29(2) ?
Ti_l Na_m2 Na_m2 5_445 . 3_556 58.208(16) ?
Ti_l Na_m2 Na_m2 5_445 . 3_566 121.792(16) ?
Ti_l Na_m2 Ti_m3 5_445 . . 95.464(9) ?
Ti_l Na_m2 Ti_m3 5_445 . 1_556 117.792(10) ?
Ti_l Na_m2 O2 5_445 . 5_445 24.26(6) ?
Ti_l Na_m2 O2 5_445 . 6_546 94.51(6) ?
Ti_l Na_m2 O5 5_445 . 5_445 80.07(5) ?
Ti_l Na_m2 O5 5_445 . 6_546 106.73(5) ?
Ti_l Na_m2 O_x 5_445 . . 83.68(6) ?
Ti_l Na_m2 O_x 5_445 . 2_556 152.37(8) ?
Ti_l Na_m2 Mn_m2 5_445 . . 0 ?
Ti_l Na_m2 Mn_m2 5_445 . 3_566 121.792(16) ?
Ti_l Na_m2 Fe_m2 5_445 . . 0 ?
Ti_l Na_m2 Fe_m3 5_445 . . 95.464(9) ?
Ti_l Na_m2 Fe_m3 5_445 . 1_556 117.792(10) ?
Ti_l Na_m2 Mg_m3 5_445 . . 95.464(9) ?
Ti_l Na_m2 Mg_m3 5_445 . 1_556 117.792(10) ?
Ti_l Na_m2 Na_m1 6_546 . 5_445 83.29(2) ?
Ti_l Na_m2 Na_m1 6_546 . 5_446 61.407(16) ?
Ti_l Na_m2 Na_m2 6_546 . 3_556 58.208(16) ?
Ti_l Na_m2 Na_m2 6_546 . 3_566 121.792(16) ?
Ti_l Na_m2 Ti_m3 6_546 . . 117.792(10) ?
Ti_l Na_m2 Ti_m3 6_546 . 1_556 95.464(9) ?
Ti_l Na_m2 O2 6_546 . 5_445 94.51(6) ?
Ti_l Na_m2 O2 6_546 . 6_546 24.26(6) ?
Ti_l Na_m2 O5 6_546 . 5_445 106.73(5) ?
Ti_l Na_m2 O5 6_546 . 6_546 80.07(5) ?
Ti_l Na_m2 O_x 6_546 . . 152.37(8) ?
Ti_l Na_m2 O_x 6_546 . 2_556 83.68(6) ?
Ti_l Na_m2 Mn_m2 6_546 . . 0 ?
Ti_l Na_m2 Mn_m2 6_546 . 3_566 121.792(16) ?
Ti_l Na_m2 Fe_m2 6_546 . . 0 ?
Ti_l Na_m2 Fe_m3 6_546 . . 117.792(10) ?
Ti_l Na_m2 Fe_m3 6_546 . 1_556 95.464(9) ?
Ti_l Na_m2 Mg_m3 6_546 . . 117.792(10) ?
Ti_l Na_m2 Mg_m3 6_546 . 1_556 95.464(9) ?
Na_m1 Na_m2 Na_m1 5_445 . 5_446 111.19(3) ?
Na_m1 Na_m2 Na_m2 5_445 . 3_556 55.593(16) ?
Na_m1 Na_m2 Na_m2 5_445 . 3_566 124.407(16) ?
Na_m1 Na_m2 Ti_m3 5_445 . . 66.607(2) ?
Na_m1 Na_m2 Ti_m3 5_445 . 1_556 177.79(3) ?
Na_m1 Na_m2 O2 5_445 . 5_445 43.87(8) ?
Na_m1 Na_m2 O2 5_445 . 6_546 80.06(7) ?
Na_m1 Na_m2 O5 5_445 . 5_445 140.06(6) ?
Na_m1 Na_m2 O5 5_445 . 6_546 50.00(5) ?
Na_m1 Na_m2 O_x 5_445 . . 91.24(7) ?
Na_m1 Na_m2 O_x 5_445 . 2_556 144.14(8) ?
Na_m1 Na_m2 Mn_m2 5_445 . . 0 ?
Na_m1 Na_m2 Mn_m2 5_445 . 3_566 124.407(16) ?
Na_m1 Na_m2 Fe_m2 5_445 . . 0 ?
Na_m1 Na_m2 Fe_m3 5_445 . . 66.607(2) ?
Na_m1 Na_m2 Fe_m3 5_445 . 1_556 177.79(3) ?
Na_m1 Na_m2 Mg_m3 5_445 . . 66.607(2) ?
Na_m1 Na_m2 Mg_m3 5_445 . 1_556 177.79(3) ?
Na_m1 Na_m2 Na_m2 5_446 . 3_556 55.593(16) ?
Na_m1 Na_m2 Na_m2 5_446 . 3_566 124.407(16) ?
Na_m1 Na_m2 Ti_m3 5_446 . . 177.79(3) ?
Na_m1 Na_m2 Ti_m3 5_446 . 1_556 66.607(2) ?
Na_m1 Na_m2 O2 5_446 . 5_445 80.06(7) ?
Na_m1 Na_m2 O2 5_446 . 6_546 43.87(8) ?
Na_m1 Na_m2 O5 5_446 . 5_445 50.00(5) ?
Na_m1 Na_m2 O5 5_446 . 6_546 140.06(6) ?
Na_m1 Na_m2 O_x 5_446 . . 144.14(8) ?
Na_m1 Na_m2 O_x 5_446 . 2_556 91.24(7) ?
Na_m1 Na_m2 Mn_m2 5_446 . . 0 ?
Na_m1 Na_m2 Mn_m2 5_446 . 3_566 124.407(16) ?
Na_m1 Na_m2 Fe_m2 5_446 . . 0 ?
Na_m1 Na_m2 Fe_m3 5_446 . . 177.79(3) ?
Na_m1 Na_m2 Fe_m3 5_446 . 1_556 66.607(2) ?
Na_m1 Na_m2 Mg_m3 5_446 . . 177.79(3) ?
Na_m1 Na_m2 Mg_m3 5_446 . 1_556 66.607(2) ?
Na_m2 Na_m2 Na_m2 3_556 . 3_566 180.0(5) ?
Na_m2 Na_m2 Ti_m3 3_556 . . 122.200(17) ?
Na_m2 Na_m2 Ti_m3 3_556 . 1_556 122.200(17) ?
Na_m2 Na_m2 O2 3_556 . 5_445 37.75(6) ?
Na_m2 Na_m2 O2 3_556 . 6_546 37.75(6) ?
Na_m2 Na_m2 O5 3_556 . 5_445 96.30(6) ?
Na_m2 Na_m2 O5 3_556 . 6_546 96.30(6) ?
Na_m2 Na_m2 O_x 3_556 . . 137.42(6) ?
Na_m2 Na_m2 O_x 3_556 . 2_556 137.42(6) ?
Na_m2 Na_m2 Mn_m2 3_556 . . 0 ?
Na_m2 Na_m2 Mn_m2 3_556 . 3_566 180.0(5) ?
Na_m2 Na_m2 Fe_m2 3_556 . . 0 ?
Na_m2 Na_m2 Fe_m3 3_556 . . 122.200(17) ?
Na_m2 Na_m2 Fe_m3 3_556 . 1_556 122.200(17) ?
Na_m2 Na_m2 Mg_m3 3_556 . . 122.200(17) ?
Na_m2 Na_m2 Mg_m3 3_556 . 1_556 122.200(17) ?
Na_m2 Na_m2 Ti_m3 3_566 . . 57.800(17) ?
Na_m2 Na_m2 Ti_m3 3_566 . 1_556 57.800(17) ?
Na_m2 Na_m2 O2 3_566 . 5_445 142.25(6) ?
Na_m2 Na_m2 O2 3_566 . 6_546 142.25(6) ?
Na_m2 Na_m2 O5 3_566 . 5_445 83.70(6) ?
Na_m2 Na_m2 O5 3_566 . 6_546 83.70(6) ?
Na_m2 Na_m2 O_x 3_566 . . 42.58(6) ?
Na_m2 Na_m2 O_x 3_566 . 2_556 42.58(6) ?
Na_m2 Na_m2 Mn_m2 3_566 . . 0 ?
Na_m2 Na_m2 Mn_m2 3_566 . 3_566 0.0(5) ?
Na_m2 Na_m2 Fe_m2 3_566 . . 0 ?
Na_m2 Na_m2 Fe_m3 3_566 . . 57.800(17) ?
Na_m2 Na_m2 Fe_m3 3_566 . 1_556 57.800(17) ?
Na_m2 Na_m2 Mg_m3 3_566 . . 57.800(17) ?
Na_m2 Na_m2 Mg_m3 3_566 . 1_556 57.800(17) ?
Ti_m3 Na_m2 Ti_m3 . . 1_556 115.60(3) ?
Ti_m3 Na_m2 O2 . . 5_445 98.06(7) ?
Ti_m3 Na_m2 O2 . . 6_546 134.63(8) ?
Ti_m3 Na_m2 O5 . . 5_445 131.63(6) ?
Ti_m3 Na_m2 O5 . . 6_546 38.63(5) ?
Ti_m3 Na_m2 O_x . . . 37.16(8) ?
Ti_m3 Na_m2 O_x . . 2_556 90.70(7) ?
Ti_m3 Na_m2 Mn_m2 . . . 0 ?
Ti_m3 Na_m2 Mn_m2 . . 3_566 57.800(17) ?
Ti_m3 Na_m2 Fe_m2 . . . 0 ?
Ti_m3 Na_m2 Fe_m3 . . . 0.0(5) ?
Ti_m3 Na_m2 Fe_m3 . . 1_556 115.60(3) ?
Ti_m3 Na_m2 Mg_m3 . . . 0.0(5) ?
Ti_m3 Na_m2 Mg_m3 . . 1_556 115.60(3) ?
Ti_m3 Na_m2 O2 1_556 . 5_445 134.63(8) ?
Ti_m3 Na_m2 O2 1_556 . 6_546 98.06(7) ?
Ti_m3 Na_m2 O5 1_556 . 5_445 38.63(5) ?
Ti_m3 Na_m2 O5 1_556 . 6_546 131.63(6) ?
Ti_m3 Na_m2 O_x 1_556 . . 90.70(7) ?
Ti_m3 Na_m2 O_x 1_556 . 2_556 37.16(8) ?
Ti_m3 Na_m2 Mn_m2 1_556 . . 0 ?
Ti_m3 Na_m2 Mn_m2 1_556 . 3_566 57.800(17) ?
Ti_m3 Na_m2 Fe_m2 1_556 . . 0 ?
Ti_m3 Na_m2 Fe_m3 1_556 . . 115.60(3) ?
Ti_m3 Na_m2 Fe_m3 1_556 . 1_556 0.0(5) ?
Ti_m3 Na_m2 Mg_m3 1_556 . . 115.60(3) ?
Ti_m3 Na_m2 Mg_m3 1_556 . 1_556 0.0(5) ?
O2 Na_m2 O2 5_445 . 6_546 75.51(8) ?
O2 Na_m2 O5 5_445 . 5_445 96.27(9) ?
O2 Na_m2 O5 5_445 . 6_546 93.69(9) ?
O2 Na_m2 O_x 5_445 . . 100.20(8) ?
O2 Na_m2 O_x 5_445 . 2_556 170.85(10) ?
O2 Na_m2 Mn_m2 5_445 . . 0 ?
O2 Na_m2 Mn_m2 5_445 . 3_566 142.25(6) ?
O2 Na_m2 Fe_m2 5_445 . . 0 ?
O2 Na_m2 Fe_m3 5_445 . . 98.06(7) ?
O2 Na_m2 Fe_m3 5_445 . 1_556 134.63(8) ?
O2 Na_m2 Mg_m3 5_445 . . 98.06(7) ?
O2 Na_m2 Mg_m3 5_445 . 1_556 134.63(8) ?
O2 Na_m2 O5 6_546 . 5_445 93.69(9) ?
O2 Na_m2 O5 6_546 . 6_546 96.27(9) ?
O2 Na_m2 O_x 6_546 . . 170.85(10) ?
O2 Na_m2 O_x 6_546 . 2_556 100.20(8) ?
O2 Na_m2 Mn_m2 6_546 . . 0 ?
O2 Na_m2 Mn_m2 6_546 . 3_566 142.25(6) ?
O2 Na_m2 Fe_m2 6_546 . . 0 ?
O2 Na_m2 Fe_m3 6_546 . . 134.63(8) ?
O2 Na_m2 Fe_m3 6_546 . 1_556 98.06(7) ?
O2 Na_m2 Mg_m3 6_546 . . 134.63(8) ?
O2 Na_m2 Mg_m3 6_546 . 1_556 98.06(7) ?
O5 Na_m2 O5 5_445 . 6_546 167.41(9) ?
O5 Na_m2 O_x 5_445 . . 94.83(10) ?
O5 Na_m2 O_x 5_445 . 2_556 75.78(10) ?
O5 Na_m2 Mn_m2 5_445 . . 0 ?
O5 Na_m2 Mn_m2 5_445 . 3_566 83.70(6) ?
O5 Na_m2 Fe_m2 5_445 . . 0 ?
O5 Na_m2 Fe_m3 5_445 . . 131.63(6) ?
O5 Na_m2 Fe_m3 5_445 . 1_556 38.63(5) ?
O5 Na_m2 Mg_m3 5_445 . . 131.63(6) ?
O5 Na_m2 Mg_m3 5_445 . 1_556 38.63(5) ?
O5 Na_m2 O_x 6_546 . . 75.78(10) ?
O5 Na_m2 O_x 6_546 . 2_556 94.83(10) ?
O5 Na_m2 Mn_m2 6_546 . . 0 ?
O5 Na_m2 Mn_m2 6_546 . 3_566 83.70(6) ?
O5 Na_m2 Fe_m2 6_546 . . 0 ?
O5 Na_m2 Fe_m3 6_546 . . 38.63(5) ?
O5 Na_m2 Fe_m3 6_546 . 1_556 131.63(6) ?
O5 Na_m2 Mg_m3 6_546 . . 38.63(5) ?
O5 Na_m2 Mg_m3 6_546 . 1_556 131.63(6) ?
O_x Na_m2 O_x . . 2_556 85.16(8) ?
O_x Na_m2 Mn_m2 . . . 0 ?
O_x Na_m2 Mn_m2 . . 3_566 42.58(6) ?
O_x Na_m2 Fe_m2 . . . 0 ?
O_x Na_m2 Fe_m3 . . . 37.16(8) ?
O_x Na_m2 Fe_m3 . . 1_556 90.70(7) ?
O_x Na_m2 Mg_m3 . . . 37.16(8) ?
O_x Na_m2 Mg_m3 . . 1_556 90.70(7) ?
O_x Na_m2 Mn_m2 2_556 . . 0 ?
O_x Na_m2 Mn_m2 2_556 . 3_566 42.58(6) ?
O_x Na_m2 Fe_m2 2_556 . . 0 ?
O_x Na_m2 Fe_m3 2_556 . . 90.70(7) ?
O_x Na_m2 Fe_m3 2_556 . 1_556 37.16(8) ?
O_x Na_m2 Mg_m3 2_556 . . 90.70(7) ?
O_x Na_m2 Mg_m3 2_556 . 1_556 37.16(8) ?
Mn_m2 Na_m2 Mn_m2 . . 3_566 0 ?
Mn_m2 Na_m2 Fe_m2 . . . 0 ?
Mn_m2 Na_m2 Fe_m3 . . . 0 ?
Mn_m2 Na_m2 Fe_m3 . . 1_556 0 ?
Mn_m2 Na_m2 Mg_m3 . . . 0 ?
Mn_m2 Na_m2 Mg_m3 . . 1_556 0 ?
Mn_m2 Na_m2 Fe_m2 3_566 . . 0 ?
Mn_m2 Na_m2 Fe_m3 3_566 . . 57.800(17) ?
Mn_m2 Na_m2 Fe_m3 3_566 . 1_556 57.800(17) ?
Mn_m2 Na_m2 Mg_m3 3_566 . . 57.800(17) ?
Mn_m2 Na_m2 Mg_m3 3_566 . 1_556 57.800(17) ?
Fe_m2 Na_m2 Fe_m3 . . . 0 ?
Fe_m2 Na_m2 Fe_m3 . . 1_556 0 ?
Fe_m2 Na_m2 Mg_m3 . . . 0 ?
Fe_m2 Na_m2 Mg_m3 . . 1_556 0 ?
Fe_m3 Na_m2 Fe_m3 . . 1_556 115.60(3) ?
Fe_m3 Na_m2 Mg_m3 . . . 0.0(5) ?
Fe_m3 Na_m2 Mg_m3 . . 1_556 115.60(3) ?
Fe_m3 Na_m2 Mg_m3 1_556 . . 115.60(3) ?
Fe_m3 Na_m2 Mg_m3 1_556 . 1_556 0.0(5) ?
Mg_m3 Na_m2 Mg_m3 . . 1_556 115.60(3) ?
Na_m2 Ti_m3 Na_m2 1_554 . . 115.60(2) ?
Na_m2 Ti_m3 Na_m2 1_554 . 3_565 64.40(2) ?
Na_m2 Ti_m3 Na_m2 1_554 . 3_566 180.0(5) ?
Na_m2 Ti_m3 O5 1_554 . 5_444 44.50(6) ?
Na_m2 Ti_m3 O5 1_554 . 6_546 86.63(6) ?
Na_m2 Ti_m3 O5 1_554 . 7_566 135.50(6) ?
Na_m2 Ti_m3 O5 1_554 . 8_464 93.37(6) ?
Na_m2 Ti_m3 O_x 1_554 . . 134.07(6) ?
Na_m2 Ti_m3 O_x 1_554 . 2_555 45.93(6) ?
Na_m2 Ti_m3 Fe_m3 1_554 . . 0 ?
Na_m2 Ti_m3 Mg_m3 1_554 . . 0 ?
Na_m2 Ti_m3 Na_m2 . . 3_565 180.0(5) ?
Na_m2 Ti_m3 Na_m2 . . 3_566 64.40(2) ?
Na_m2 Ti_m3 O5 . . 5_444 86.63(6) ?
Na_m2 Ti_m3 O5 . . 6_546 44.50(6) ?
Na_m2 Ti_m3 O5 . . 7_566 93.37(6) ?
Na_m2 Ti_m3 O5 . . 8_464 135.50(6) ?
Na_m2 Ti_m3 O_x . . . 45.93(6) ?
Na_m2 Ti_m3 O_x . . 2_555 134.07(6) ?
Na_m2 Ti_m3 Fe_m3 . . . 0 ?
Na_m2 Ti_m3 Mg_m3 . . . 0 ?
Na_m2 Ti_m3 Na_m2 3_565 . 3_566 115.60(2) ?
Na_m2 Ti_m3 O5 3_565 . 5_444 93.37(6) ?
Na_m2 Ti_m3 O5 3_565 . 6_546 135.50(6) ?
Na_m2 Ti_m3 O5 3_565 . 7_566 86.63(6) ?
Na_m2 Ti_m3 O5 3_565 . 8_464 44.50(6) ?
Na_m2 Ti_m3 O_x 3_565 . . 134.07(6) ?
Na_m2 Ti_m3 O_x 3_565 . 2_555 45.93(6) ?
Na_m2 Ti_m3 Fe_m3 3_565 . . 0 ?
Na_m2 Ti_m3 Mg_m3 3_565 . . 0 ?
Na_m2 Ti_m3 O5 3_566 . 5_444 135.50(6) ?
Na_m2 Ti_m3 O5 3_566 . 6_546 93.37(6) ?
Na_m2 Ti_m3 O5 3_566 . 7_566 44.50(6) ?
Na_m2 Ti_m3 O5 3_566 . 8_464 86.63(6) ?
Na_m2 Ti_m3 O_x 3_566 . . 45.93(6) ?
Na_m2 Ti_m3 O_x 3_566 . 2_555 134.07(6) ?
Na_m2 Ti_m3 Fe_m3 3_566 . . 0 ?
Na_m2 Ti_m3 Mg_m3 3_566 . . 0 ?
O5 Ti_m3 O5 5_444 . 6_546 87.17(7) ?
O5 Ti_m3 O5 5_444 . 7_566 180.0(5) ?
O5 Ti_m3 O5 5_444 . 8_464 92.83(7) ?
O5 Ti_m3 O_x 5_444 . . 89.59(8) ?
O5 Ti_m3 O_x 5_444 . 2_555 90.41(8) ?
O5 Ti_m3 Fe_m3 5_444 . . 0 ?
O5 Ti_m3 Mg_m3 5_444 . . 0 ?
O5 Ti_m3 O5 6_546 . 7_566 92.83(7) ?
O5 Ti_m3 O5 6_546 . 8_464 180.0(5) ?
O5 Ti_m3 O_x 6_546 . . 90.41(8) ?
O5 Ti_m3 O_x 6_546 . 2_555 89.59(8) ?
O5 Ti_m3 Fe_m3 6_546 . . 0 ?
O5 Ti_m3 Mg_m3 6_546 . . 0 ?
O5 Ti_m3 O5 7_566 . 8_464 87.17(7) ?
O5 Ti_m3 O_x 7_566 . . 90.41(8) ?
O5 Ti_m3 O_x 7_566 . 2_555 89.59(8) ?
O5 Ti_m3 Fe_m3 7_566 . . 0 ?
O5 Ti_m3 Mg_m3 7_566 . . 0 ?
O5 Ti_m3 O_x 8_464 . . 89.59(8) ?
O5 Ti_m3 O_x 8_464 . 2_555 90.41(8) ?
O5 Ti_m3 Fe_m3 8_464 . . 0 ?
O5 Ti_m3 Mg_m3 8_464 . . 0 ?
O_x Ti_m3 O_x . . 2_555 180.0(5) ?
O_x Ti_m3 Fe_m3 . . . 0 ?
O_x Ti_m3 Mg_m3 . . . 0 ?
O_x Ti_m3 Fe_m3 2_555 . . 0 ?
O_x Ti_m3 Mg_m3 2_555 . . 0 ?
Fe_m3 Ti_m3 Mg_m3 . . . 0 ?
Sr_a Si Sr_a 1_565 . 1_566 102.965(19) ?
Sr_a Si Sr_a 1_565 . 6_556 84.625(16) ?
Sr_a Si O1 1_565 . . 51.12(7) ?
Sr_a Si O3 1_565 . . 131.55(7) ?
Sr_a Si O4 1_565 . . 54.73(9) ?
Sr_a Si O5 1_565 . . 114.14(8) ?
Sr_a Si K_a 1_565 . 1_565 0.0(5) ?
Sr_a Si K_a 1_565 . 1_566 102.965(19) ?
Sr_a Si K_a 1_565 . 6_556 84.625(16) ?
Sr_a Si Ba_a 1_565 . 1_565 0.0(5) ?
Sr_a Si Ba_a 1_565 . 1_566 102.965(19) ?
Sr_a Si Ba_a 1_565 . 6_556 84.625(16) ?
Sr_a Si Sr_a 1_566 . 6_556 84.555(17) ?
Sr_a Si O1 1_566 . . 131.93(8) ?
Sr_a Si O3 1_566 . . 51.70(7) ?
Sr_a Si O4 1_566 . . 54.72(10) ?
Sr_a Si O5 1_566 . . 114.80(8) ?
Sr_a Si K_a 1_566 . 1_565 102.965(19) ?
Sr_a Si K_a 1_566 . 1_566 0.0(5) ?
Sr_a Si K_a 1_566 . 6_556 84.555(17) ?
Sr_a Si Ba_a 1_566 . 1_565 102.965(19) ?
Sr_a Si Ba_a 1_566 . 1_566 0.0(5) ?
Sr_a Si Ba_a 1_566 . 6_556 84.555(17) ?
Sr_a Si O1 6_556 . . 56.80(7) ?
Sr_a Si O3 6_556 . . 55.94(7) ?
Sr_a Si O4 6_556 . . 103.27(9) ?
Sr_a Si O5 6_556 . . 147.02(7) ?
Sr_a Si K_a 6_556 . 1_565 84.625(16) ?
Sr_a Si K_a 6_556 . 1_566 84.555(17) ?
Sr_a Si K_a 6_556 . 6_556 0.0(5) ?
Sr_a Si Ba_a 6_556 . 1_565 84.625(16) ?
Sr_a Si Ba_a 6_556 . 1_566 84.555(17) ?
Sr_a Si Ba_a 6_556 . 6_556 0.0(5) ?
O1 Si O3 . . . 110.99(10) ?
O1 Si O4 . . . 103.86(11) ?
O1 Si O5 . . . 113.00(11) ?
O1 Si K_a . . 1_565 51.12(7) ?
O1 Si K_a . . 1_566 131.93(8) ?
O1 Si K_a . . 6_556 56.80(7) ?
O1 Si Ba_a . . 1_565 51.12(7) ?
O1 Si Ba_a . . 1_566 131.93(8) ?
O1 Si Ba_a . . 6_556 56.80(7) ?
O3 Si O4 . . . 104.24(12) ?
O3 Si O5 . . . 114.14(10) ?
O3 Si K_a . . 1_565 131.55(7) ?
O3 Si K_a . . 1_566 51.70(7) ?
O3 Si K_a . . 6_556 55.94(7) ?
O3 Si Ba_a . . 1_565 131.55(7) ?
O3 Si Ba_a . . 1_566 51.70(7) ?
O3 Si Ba_a . . 6_556 55.94(7) ?
O4 Si O5 . . . 109.72(11) ?
O4 Si K_a . . 1_565 54.73(9) ?
O4 Si K_a . . 1_566 54.72(10) ?
O4 Si K_a . . 6_556 103.27(9) ?
O4 Si Ba_a . . 1_565 54.73(9) ?
O4 Si Ba_a . . 1_566 54.72(10) ?
O4 Si Ba_a . . 6_556 103.27(9) ?
O5 Si K_a . . 1_565 114.14(8) ?
O5 Si K_a . . 1_566 114.80(8) ?
O5 Si K_a . . 6_556 147.02(7) ?
O5 Si Ba_a . . 1_565 114.14(8) ?
O5 Si Ba_a . . 1_566 114.80(8) ?
O5 Si Ba_a . . 6_556 147.02(7) ?
K_a Si K_a 1_565 . 1_566 102.965(19) ?
K_a Si K_a 1_565 . 6_556 84.625(16) ?
K_a Si Ba_a 1_565 . 1_565 0.0(5) ?
K_a Si Ba_a 1_565 . 1_566 102.965(19) ?
K_a Si Ba_a 1_565 . 6_556 84.625(16) ?
K_a Si K_a 1_566 . 6_556 84.555(17) ?
K_a Si Ba_a 1_566 . 1_565 102.965(19) ?
K_a Si Ba_a 1_566 . 1_566 0.0(5) ?
K_a Si Ba_a 1_566 . 6_556 84.555(17) ?
K_a Si Ba_a 6_556 . 1_565 84.625(16) ?
K_a Si Ba_a 6_556 . 1_566 84.555(17) ?
K_a Si Ba_a 6_556 . 6_556 0.0(5) ?
Ba_a Si Ba_a 1_565 . 1_566 102.965(19) ?
Ba_a Si Ba_a 1_565 . 6_556 84.625(16) ?
Ba_a Si Ba_a 1_566 . 6_556 84.555(17) ?
Ti_l O1 Si . . . 139.87(12) ?
Ti_l O1 K_a . . 1_565 106.48(8) ?
Ti_l O1 K_a . . 6_556 100.85(7) ?
Ti_l O1 Ba_a . . 1_565 106.48(8) ?
Si O1 K_a . . 1_565 101.51(9) ?
Si O1 K_a . . 6_556 95.25(9) ?
Si O1 Ba_a . . 1_565 101.51(9) ?
K_a O1 K_a 1_565 . 6_556 110.87(6) ?
K_a O1 Ba_a 1_565 . 1_565 0.0(5) ?
K_a O1 Ba_a 6_556 . 1_565 110.87(6) ?
Ti_l O2 Na_m1 . . . 122.29(15) ?
Ti_l O2 Na_m2 . . 5_555 120.85(9) ?
Ti_l O2 Na_m2 . . 7_556 120.85(9) ?
Na_m1 O2 Na_m2 . . 5_555 90.52(9) ?
Na_m1 O2 Na_m2 . . 7_556 90.52(9) ?
Na_m2 O2 Na_m2 5_555 . 7_556 104.49(11) ?
Ti_l O3 Si 1_556 . . 139.54(12) ?
Ti_l O3 K_a 1_556 . 1_566 106.26(8) ?
Ti_l O3 K_a 1_556 . 6_556 101.32(7) ?
Ti_l O3 Ba_a 1_556 . 1_566 106.26(8) ?
Si O3 K_a . . 1_566 100.81(8) ?
Si O3 K_a . . 6_556 96.25(8) ?
Si O3 Ba_a . . 1_566 100.81(8) ?
K_a O3 K_a 1_566 . 6_556 111.01(6) ?
K_a O3 Ba_a 1_566 . 1_566 0.0(5) ?
K_a O3 Ba_a 6_556 . 1_566 111.01(6) ?
Si O4 Si . . 4_575 134.92(17) ?
Si O4 K_a . . 1_565 96.82(10) ?
Si O4 K_a . . 1_566 96.69(10) ?
Si O4 Ba_a . . 1_565 96.82(10) ?
Si O4 Ba_a . . 1_566 96.69(10) ?
Si O4 K_a 4_575 . 1_565 96.82(10) ?
Si O4 K_a 4_575 . 1_566 96.69(10) ?
Si O4 Ba_a 4_575 . 1_565 96.82(10) ?
Si O4 Ba_a 4_575 . 1_566 96.69(10) ?
K_a O4 K_a 1_565 . 1_566 144.26(10) ?
K_a O4 Ba_a 1_565 . 1_565 0.0(5) ?
K_a O4 Ba_a 1_565 . 1_566 144.26(10) ?
K_a O4 Ba_a 1_566 . 1_565 144.26(10) ?
K_a O4 Ba_a 1_566 . 1_566 0.0(5) ?
Ba_a O4 Ba_a 1_565 . 1_566 144.26(10) ?
Na_m2 O5 Ti_m3 5_555 . 5_556 96.88(8) ?
Na_m2 O5 Si 5_555 . . 120.46(11) ?
Na_m2 O5 Fe_m3 5_555 . 5_556 96.88(8) ?
Na_m2 O5 Mg_m3 5_555 . 5_556 96.88(8) ?
Ti_m3 O5 Si 5_556 . . 127.12(11) ?
Ti_m3 O5 Fe_m3 5_556 . 5_556 0.0(5) ?
Ti_m3 O5 Mg_m3 5_556 . 5_556 0.0(5) ?
Si O5 Fe_m3 . . 5_556 127.12(11) ?
Si O5 Mg_m3 . . 5_556 127.12(11) ?
Fe_m3 O5 Mg_m3 5_556 . 5_556 0.0(5) ?
Na_m2 O_x Na_m2 . . 3_566 94.84(11) ?
Na_m2 O_x Ti_m3 . . . 96.91(10) ?
Na_m2 O_x Fe_m3 . . . 96.91(10) ?
Na_m2 O_x Mg_m3 . . . 96.91(10) ?
Na_m2 O_x Ti_m3 3_566 . . 96.91(10) ?
Na_m2 O_x Fe_m3 3_566 . . 96.91(10) ?
Na_m2 O_x Mg_m3 3_566 . . 96.91(10) ?
Ti_m3 O_x Fe_m3 . . . 0.0(5) ?
Ti_m3 O_x Mg_m3 . . . 0.0(5) ?
Fe_m3 O_x Mg_m3 . . . 0.0(5) ?
Sr_a K_a Sr_a . . 6_545 0 ?
Sr_a K_a Sr_a . . 6_546 0 ?
Sr_a K_a Sr_a . . 6_555 0 ?
Sr_a K_a Sr_a . . 6_556 0 ?
Sr_a K_a Ti_l . . 1_545 0 ?
Sr_a K_a Ti_l . . . 0 ?
Sr_a K_a Ti_l . . 6_545 0 ?
Sr_a K_a Ti_l . . 6_546 0 ?
Sr_a K_a Si . . 1_544 0 ?
Sr_a K_a Si . . 1_545 0 ?
Sr_a K_a Si . . 6_546 0 ?
Sr_a K_a Si . . 7_556 0 ?
Sr_a K_a Si . . 4_564 0 ?
Sr_a K_a Si . . 4_565 0 ?
Sr_a K_a O1 . . 1_545 0 ?
Sr_a K_a O1 . . 6_546 0 ?
Sr_a K_a O1 . . 7_556 0 ?
Sr_a K_a O1 . . 4_565 0 ?
Sr_a K_a O3 . . 1_544 0 ?
Sr_a K_a O3 . . 6_546 0 ?
Sr_a K_a O3 . . 7_556 0 ?
Sr_a K_a O3 . . 4_564 0 ?
Sr_a K_a O4 . . 1_544 0 ?
Sr_a K_a O4 . . 1_545 0 ?
Sr_a K_a K_a . . 6_545 0 ?
Sr_a K_a K_a . . 6_546 0 ?
Sr_a K_a K_a . . 6_555 0 ?
Sr_a K_a K_a . . 6_556 0 ?
Sr_a K_a Ca_a . . . 0 ?
Sr_a K_a Ba_a . . . 0 ?
Sr_a K_a Ba_a . . 6_545 0 ?
Sr_a K_a Ba_a . . 6_546 0 ?
Sr_a K_a Ba_a . . 6_555 0 ?
Sr_a K_a Ba_a . . 6_556 0 ?
Sr_a K_a Sr_a 6_545 . 6_546 71.125(5) ?
Sr_a K_a Sr_a 6_545 . 6_555 99.944(7) ?
Sr_a K_a Sr_a 6_545 . 6_556 147.743(9) ?
Sr_a K_a Ti_l 6_545 . 1_545 52.241(9) ?
Sr_a K_a Ti_l 6_545 . . 144.658(12) ?
Sr_a K_a Ti_l 6_545 . 6_545 52.556(5) ?
Sr_a K_a Ti_l 6_545 . 6_546 102.578(8) ?
Sr_a K_a Si 6_545 . 1_544 47.768(12) ?
Sr_a K_a Si 6_545 . 1_545 103.668(12) ?
Sr_a K_a Si 6_545 . 6_546 102.864(13) ?
Sr_a K_a Si 6_545 . 7_556 47.677(13) ?
Sr_a K_a Si 6_545 . 4_564 90.546(13) ?
Sr_a K_a Si 6_545 . 4_565 156.179(12) ?
Sr_a K_a O1 6_545 . 1_545 76.34(4) ?
Sr_a K_a O1 6_545 . 6_546 114.44(4) ?
Sr_a K_a O1 6_545 . 7_556 72.83(4) ?
Sr_a K_a O1 6_545 . 4_565 174.09(4) ?
Sr_a K_a O3 6_545 . 1_544 35.36(4) ?
Sr_a K_a O3 6_545 . 6_546 82.91(4) ?
Sr_a K_a O3 6_545 . 7_556 33.64(4) ?
Sr_a K_a O3 6_545 . 4_564 114.84(4) ?
Sr_a K_a O4 6_545 . 1_544 62.22(3) ?
Sr_a K_a O4 6_545 . 1_545 129.584(7) ?
Sr_a K_a K_a 6_545 . 6_545 0.0(5) ?
Sr_a K_a K_a 6_545 . 6_546 71.125(5) ?
Sr_a K_a K_a 6_545 . 6_555 99.944(7) ?
Sr_a K_a K_a 6_545 . 6_556 147.743(9) ?
Sr_a K_a Ca_a 6_545 . . 0 ?
Sr_a K_a Ba_a 6_545 . . 0 ?
Sr_a K_a Ba_a 6_545 . 6_545 0.0(5) ?
Sr_a K_a Ba_a 6_545 . 6_546 71.125(5) ?
Sr_a K_a Ba_a 6_545 . 6_555 99.944(7) ?
Sr_a K_a Ba_a 6_545 . 6_556 147.743(9) ?
Sr_a K_a Sr_a 6_546 . 6_555 147.743(9) ?
Sr_a K_a Sr_a 6_546 . 6_556 99.536(7) ?
Sr_a K_a Ti_l 6_546 . 1_545 52.201(10) ?
Sr_a K_a Ti_l 6_546 . . 144.182(12) ?
Sr_a K_a Ti_l 6_546 . 6_545 102.701(9) ?
Sr_a K_a Ti_l 6_546 . 6_546 52.399(5) ?
Sr_a K_a Si 6_546 . 1_544 103.726(12) ?
Sr_a K_a Si 6_546 . 1_545 47.587(12) ?
Sr_a K_a Si 6_546 . 6_546 102.790(14) ?
Sr_a K_a Si 6_546 . 7_556 47.788(12) ?
Sr_a K_a Si 6_546 . 4_564 156.477(13) ?
Sr_a K_a Si 6_546 . 4_565 90.116(13) ?
Sr_a K_a O1 6_546 . 1_545 35.61(4) ?
Sr_a K_a O1 6_546 . 6_546 82.71(4) ?
Sr_a K_a O1 6_546 . 7_556 33.52(4) ?
Sr_a K_a O1 6_546 . 4_565 114.46(4) ?
Sr_a K_a O3 6_546 . 1_544 76.25(4) ?
Sr_a K_a O3 6_546 . 6_546 114.37(4) ?
Sr_a K_a O3 6_546 . 7_556 72.88(4) ?
Sr_a K_a O3 6_546 . 4_564 173.83(4) ?
Sr_a K_a O4 6_546 . 1_544 129.817(7) ?
Sr_a K_a O4 6_546 . 1_545 61.94(3) ?
Sr_a K_a K_a 6_546 . 6_545 71.125(5) ?
Sr_a K_a K_a 6_546 . 6_546 0.0(5) ?
Sr_a K_a K_a 6_546 . 6_555 147.743(9) ?
Sr_a K_a K_a 6_546 . 6_556 99.536(7) ?
Sr_a K_a Ca_a 6_546 . . 0 ?
Sr_a K_a Ba_a 6_546 . . 0 ?
Sr_a K_a Ba_a 6_546 . 6_545 71.125(5) ?
Sr_a K_a Ba_a 6_546 . 6_546 0.0(5) ?
Sr_a K_a Ba_a 6_546 . 6_555 147.743(9) ?
Sr_a K_a Ba_a 6_546 . 6_556 99.536(7) ?
Sr_a K_a Sr_a 6_555 . 6_556 71.125(5) ?
Sr_a K_a Ti_l 6_555 . 1_545 144.658(12) ?
Sr_a K_a Ti_l 6_555 . . 52.241(9) ?
Sr_a K_a Ti_l 6_555 . 6_545 52.556(5) ?
Sr_a K_a Ti_l 6_555 . 6_546 102.578(8) ?
Sr_a K_a Si 6_555 . 1_544 90.546(13) ?
Sr_a K_a Si 6_555 . 1_545 156.179(12) ?
Sr_a K_a Si 6_555 . 6_546 47.677(13) ?
Sr_a K_a Si 6_555 . 7_556 102.864(13) ?
Sr_a K_a Si 6_555 . 4_564 47.768(12) ?
Sr_a K_a Si 6_555 . 4_565 103.668(12) ?
Sr_a K_a O1 6_555 . 1_545 174.09(4) ?
Sr_a K_a O1 6_555 . 6_546 72.83(4) ?
Sr_a K_a O1 6_555 . 7_556 114.44(4) ?
Sr_a K_a O1 6_555 . 4_565 76.34(4) ?
Sr_a K_a O3 6_555 . 1_544 114.84(4) ?
Sr_a K_a O3 6_555 . 6_546 33.64(4) ?
Sr_a K_a O3 6_555 . 7_556 82.91(4) ?
Sr_a K_a O3 6_555 . 4_564 35.36(4) ?
Sr_a K_a O4 6_555 . 1_544 62.22(3) ?
Sr_a K_a O4 6_555 . 1_545 129.584(7) ?
Sr_a K_a K_a 6_555 . 6_545 99.944(7) ?
Sr_a K_a K_a 6_555 . 6_546 147.743(9) ?
Sr_a K_a K_a 6_555 . 6_555 0.0(5) ?
Sr_a K_a K_a 6_555 . 6_556 71.125(5) ?
Sr_a K_a Ca_a 6_555 . . 0 ?
Sr_a K_a Ba_a 6_555 . . 0 ?
Sr_a K_a Ba_a 6_555 . 6_545 99.944(7) ?
Sr_a K_a Ba_a 6_555 . 6_546 147.743(9) ?
Sr_a K_a Ba_a 6_555 . 6_555 0.0(5) ?
Sr_a K_a Ba_a 6_555 . 6_556 71.125(5) ?
Sr_a K_a Ti_l 6_556 . 1_545 144.182(12) ?
Sr_a K_a Ti_l 6_556 . . 52.201(10) ?
Sr_a K_a Ti_l 6_556 . 6_545 102.701(9) ?
Sr_a K_a Ti_l 6_556 . 6_546 52.399(5) ?
Sr_a K_a Si 6_556 . 1_544 156.477(13) ?
Sr_a K_a Si 6_556 . 1_545 90.116(13) ?
Sr_a K_a Si 6_556 . 6_546 47.788(12) ?
Sr_a K_a Si 6_556 . 7_556 102.790(14) ?
Sr_a K_a Si 6_556 . 4_564 103.726(12) ?
Sr_a K_a Si 6_556 . 4_565 47.587(12) ?
Sr_a K_a O1 6_556 . 1_545 114.46(4) ?
Sr_a K_a O1 6_556 . 6_546 33.52(4) ?
Sr_a K_a O1 6_556 . 7_556 82.71(4) ?
Sr_a K_a O1 6_556 . 4_565 35.61(4) ?
Sr_a K_a O3 6_556 . 1_544 173.83(4) ?
Sr_a K_a O3 6_556 . 6_546 72.88(4) ?
Sr_a K_a O3 6_556 . 7_556 114.37(4) ?
Sr_a K_a O3 6_556 . 4_564 76.25(4) ?
Sr_a K_a O4 6_556 . 1_544 129.817(7) ?
Sr_a K_a O4 6_556 . 1_545 61.94(3) ?
Sr_a K_a K_a 6_556 . 6_545 147.743(9) ?
Sr_a K_a K_a 6_556 . 6_546 99.536(7) ?
Sr_a K_a K_a 6_556 . 6_555 71.125(5) ?
Sr_a K_a K_a 6_556 . 6_556 0.0(5) ?
Sr_a K_a Ca_a 6_556 . . 0 ?
Sr_a K_a Ba_a 6_556 . . 0 ?
Sr_a K_a Ba_a 6_556 . 6_545 147.743(9) ?
Sr_a K_a Ba_a 6_556 . 6_546 99.536(7) ?
Sr_a K_a Ba_a 6_556 . 6_555 71.125(5) ?
Sr_a K_a Ba_a 6_556 . 6_556 0.0(5) ?
Ti_l K_a Ti_l 1_545 . . 137.648(15) ?
Ti_l K_a Ti_l 1_545 . 6_545 104.797(10) ?
Ti_l K_a Ti_l 1_545 . 6_546 104.600(11) ?
Ti_l K_a Si 1_545 . 1_544 55.144(15) ?
Ti_l K_a Si 1_545 . 1_545 55.104(15) ?
Ti_l K_a Si 1_545 . 6_546 146.980(16) ?
Ti_l K_a Si 1_545 . 7_556 75.370(14) ?
Ti_l K_a Si 1_545 . 4_564 104.986(16) ?
Ti_l K_a Si 1_545 . 4_565 104.725(15) ?
Ti_l K_a O1 1_545 . 1_545 29.72(4) ?
Ti_l K_a O1 1_545 . 6_546 134.70(4) ?
Ti_l K_a O1 1_545 . 7_556 80.80(4) ?
Ti_l K_a O1 1_545 . 4_565 129.08(4) ?
Ti_l K_a O3 1_545 . 1_544 29.82(4) ?
Ti_l K_a O3 1_545 . 6_546 134.92(4) ?
Ti_l K_a O3 1_545 . 7_556 80.95(4) ?
Ti_l K_a O3 1_545 . 4_564 129.58(4) ?
Ti_l K_a O4 1_545 . 1_544 83.73(2) ?
Ti_l K_a O4 1_545 . 1_545 83.54(2) ?
Ti_l K_a K_a 1_545 . 6_545 52.241(9) ?
Ti_l K_a K_a 1_545 . 6_546 52.201(10) ?
Ti_l K_a K_a 1_545 . 6_555 144.658(12) ?
Ti_l K_a K_a 1_545 . 6_556 144.182(12) ?
Ti_l K_a Ca_a 1_545 . . 0 ?
Ti_l K_a Ba_a 1_545 . . 0 ?
Ti_l K_a Ba_a 1_545 . 6_545 52.241(9) ?
Ti_l K_a Ba_a 1_545 . 6_546 52.201(10) ?
Ti_l K_a Ba_a 1_545 . 6_555 144.658(12) ?
Ti_l K_a Ba_a 1_545 . 6_556 144.182(12) ?
Ti_l K_a Ti_l . . 6_545 104.797(10) ?
Ti_l K_a Ti_l . . 6_546 104.600(11) ?
Ti_l K_a Si . . 1_544 104.986(16) ?
Ti_l K_a Si . . 1_545 104.725(15) ?
Ti_l K_a Si . . 6_546 75.370(14) ?
Ti_l K_a Si . . 7_556 146.980(16) ?
Ti_l K_a Si . . 4_564 55.144(15) ?
Ti_l K_a Si . . 4_565 55.104(15) ?
Ti_l K_a O1 . . 1_545 129.08(4) ?
Ti_l K_a O1 . . 6_546 80.80(4) ?
Ti_l K_a O1 . . 7_556 134.70(4) ?
Ti_l K_a O1 . . 4_565 29.72(4) ?
Ti_l K_a O3 . . 1_544 129.58(4) ?
Ti_l K_a O3 . . 6_546 80.95(4) ?
Ti_l K_a O3 . . 7_556 134.92(4) ?
Ti_l K_a O3 . . 4_564 29.82(4) ?
Ti_l K_a O4 . . 1_544 83.73(2) ?
Ti_l K_a O4 . . 1_545 83.54(2) ?
Ti_l K_a K_a . . 6_545 144.658(12) ?
Ti_l K_a K_a . . 6_546 144.182(12) ?
Ti_l K_a K_a . . 6_555 52.241(9) ?
Ti_l K_a K_a . . 6_556 52.201(10) ?
Ti_l K_a Ca_a . . . 0 ?
Ti_l K_a Ba_a . . . 0 ?
Ti_l K_a Ba_a . . 6_545 144.658(12) ?
Ti_l K_a Ba_a . . 6_546 144.182(12) ?
Ti_l K_a Ba_a . . 6_555 52.241(9) ?
Ti_l K_a Ba_a . . 6_556 52.201(10) ?
Ti_l K_a Ti_l 6_545 . 6_546 90.755(15) ?
Ti_l K_a Si 6_545 . 1_544 75.639(15) ?
Ti_l K_a Si 6_545 . 1_545 149.710(13) ?
Ti_l K_a Si 6_545 . 6_546 55.266(14) ?
Ti_l K_a Si 6_545 . 7_556 55.266(14) ?
Ti_l K_a Si 6_545 . 4_564 75.639(15) ?
Ti_l K_a Si 6_545 . 4_565 149.710(13) ?
Ti_l K_a O1 6_545 . 1_545 125.69(4) ?
Ti_l K_a O1 6_545 . 6_546 78.44(4) ?
Ti_l K_a O1 6_545 . 7_556 78.44(4) ?
Ti_l K_a O1 6_545 . 4_565 125.69(4) ?
Ti_l K_a O3 6_545 . 1_544 82.75(4) ?
Ti_l K_a O3 6_545 . 6_546 30.67(4) ?
Ti_l K_a O3 6_545 . 7_556 30.67(4) ?
Ti_l K_a O3 6_545 . 4_564 82.75(4) ?
Ti_l K_a O4 6_545 . 1_544 62.59(5) ?
Ti_l K_a O4 6_545 . 1_545 153.16(6) ?
Ti_l K_a K_a 6_545 . 6_545 52.556(5) ?
Ti_l K_a K_a 6_545 . 6_546 102.701(9) ?
Ti_l K_a K_a 6_545 . 6_555 52.556(5) ?
Ti_l K_a K_a 6_545 . 6_556 102.701(9) ?
Ti_l K_a Ca_a 6_545 . . 0 ?
Ti_l K_a Ba_a 6_545 . . 0 ?
Ti_l K_a Ba_a 6_545 . 6_545 52.556(5) ?
Ti_l K_a Ba_a 6_545 . 6_546 102.701(9) ?
Ti_l K_a Ba_a 6_545 . 6_555 52.556(5) ?
Ti_l K_a Ba_a 6_545 . 6_556 102.701(9) ?
Ti_l K_a Si 6_546 . 1_544 149.727(13) ?
Ti_l K_a Si 6_546 . 1_545 75.381(16) ?
Ti_l K_a Si 6_546 . 6_546 55.278(14) ?
Ti_l K_a Si 6_546 . 7_556 55.278(14) ?
Ti_l K_a Si 6_546 . 4_564 149.727(13) ?
Ti_l K_a Si 6_546 . 4_565 75.381(16) ?
Ti_l K_a O1 6_546 . 1_545 82.82(4) ?
Ti_l K_a O1 6_546 . 6_546 30.60(4) ?
Ti_l K_a O1 6_546 . 7_556 30.60(4) ?
Ti_l K_a O1 6_546 . 4_565 82.82(4) ?
Ti_l K_a O3 6_546 . 1_544 125.37(4) ?
Ti_l K_a O3 6_546 . 6_546 78.30(4) ?
Ti_l K_a O3 6_546 . 7_556 78.30(4) ?
Ti_l K_a O3 6_546 . 4_564 125.37(4) ?
Ti_l K_a O4 6_546 . 1_544 153.34(5) ?
Ti_l K_a O4 6_546 . 1_545 62.40(6) ?
Ti_l K_a K_a 6_546 . 6_545 102.578(8) ?
Ti_l K_a K_a 6_546 . 6_546 52.399(5) ?
Ti_l K_a K_a 6_546 . 6_555 102.578(8) ?
Ti_l K_a K_a 6_546 . 6_556 52.399(5) ?
Ti_l K_a Ca_a 6_546 . . 0 ?
Ti_l K_a Ba_a 6_546 . . 0 ?
Ti_l K_a Ba_a 6_546 . 6_545 102.578(8) ?
Ti_l K_a Ba_a 6_546 . 6_546 52.399(5) ?
Ti_l K_a Ba_a 6_546 . 6_555 102.578(8) ?
Ti_l K_a Ba_a 6_546 . 6_556 52.399(5) ?
Si K_a Si 1_544 . 1_545 102.965(17) ?
Si K_a Si 1_544 . 6_546 128.003(18) ?
Si K_a Si 1_544 . 7_556 95.445(17) ?
Si K_a Si 1_544 . 4_564 52.861(17) ?
Si K_a Si 1_544 . 4_565 128.226(19) ?
Si K_a O1 1_544 . 1_545 83.56(4) ?
Si K_a O1 1_544 . 6_546 154.06(4) ?
Si K_a O1 1_544 . 7_556 119.15(4) ?
Si K_a O1 1_544 . 4_565 127.11(4) ?
Si K_a O3 1_544 . 1_544 27.50(4) ?
Si K_a O3 1_544 . 6_546 100.19(4) ?
Si K_a O3 1_544 . 7_556 76.40(4) ?
Si K_a O3 1_544 . 4_564 80.28(4) ?
Si K_a O4 1_544 . 1_544 28.60(2) ?
Si K_a O4 1_544 . 1_545 127.58(5) ?
Si K_a K_a 1_544 . 6_545 47.768(12) ?
Si K_a K_a 1_544 . 6_546 103.726(12) ?
Si K_a K_a 1_544 . 6_555 90.546(13) ?
Si K_a K_a 1_544 . 6_556 156.477(13) ?
Si K_a Ca_a 1_544 . . 0 ?
Si K_a Ba_a 1_544 . . 0 ?
Si K_a Ba_a 1_544 . 6_545 47.768(12) ?
Si K_a Ba_a 1_544 . 6_546 103.726(12) ?
Si K_a Ba_a 1_544 . 6_555 90.546(13) ?
Si K_a Ba_a 1_544 . 6_556 156.477(13) ?
Si K_a Si 1_545 . 6_546 127.739(19) ?
Si K_a Si 1_545 . 7_556 95.375(17) ?
Si K_a Si 1_545 . 4_564 128.226(19) ?
Si K_a Si 1_545 . 4_565 52.598(16) ?
Si K_a O1 1_545 . 1_545 27.37(4) ?
Si K_a O1 1_545 . 6_546 99.79(4) ?
Si K_a O1 1_545 . 7_556 76.11(4) ?
Si K_a O1 1_545 . 4_565 79.87(4) ?
Si K_a O3 1_545 . 1_544 83.72(4) ?
Si K_a O3 1_545 . 6_546 153.67(4) ?
Si K_a O3 1_545 . 7_556 119.08(4) ?
Si K_a O3 1_545 . 4_564 127.26(4) ?
Si K_a O4 1_545 . 1_544 127.70(4) ?
Si K_a O4 1_545 . 1_545 28.44(2) ?
Si K_a K_a 1_545 . 6_545 103.668(12) ?
Si K_a K_a 1_545 . 6_546 47.587(12) ?
Si K_a K_a 1_545 . 6_555 156.179(12) ?
Si K_a K_a 1_545 . 6_556 90.116(13) ?
Si K_a Ca_a 1_545 . . 0 ?
Si K_a Ba_a 1_545 . . 0 ?
Si K_a Ba_a 1_545 . 6_545 103.668(12) ?
Si K_a Ba_a 1_545 . 6_546 47.587(12) ?
Si K_a Ba_a 1_545 . 6_555 156.179(12) ?
Si K_a Ba_a 1_545 . 6_556 90.116(13) ?
Si K_a Si 6_546 . 7_556 71.610(17) ?
Si K_a Si 6_546 . 4_564 95.445(17) ?
Si K_a Si 6_546 . 4_565 95.375(17) ?
Si K_a O1 6_546 . 1_545 137.30(4) ?
Si K_a O1 6_546 . 6_546 27.95(4) ?
Si K_a O1 6_546 . 7_556 70.02(4) ?
Si K_a O1 6_546 . 4_565 78.14(4) ?
Si K_a O3 6_546 . 1_544 137.16(4) ?
Si K_a O3 6_546 . 6_546 27.81(4) ?
Si K_a O3 6_546 . 7_556 69.96(4) ?
Si K_a O3 6_546 . 4_564 77.83(4) ?
Si K_a O4 6_546 . 1_544 104.48(4) ?
Si K_a O4 6_546 . 1_545 104.35(5) ?
Si K_a K_a 6_546 . 6_545 102.864(13) ?
Si K_a K_a 6_546 . 6_546 102.790(14) ?
Si K_a K_a 6_546 . 6_555 47.677(13) ?
Si K_a K_a 6_546 . 6_556 47.788(12) ?
Si K_a Ca_a 6_546 . . 0 ?
Si K_a Ba_a 6_546 . . 0 ?
Si K_a Ba_a 6_546 . 6_545 102.864(13) ?
Si K_a Ba_a 6_546 . 6_546 102.790(14) ?
Si K_a Ba_a 6_546 . 6_555 47.677(13) ?
Si K_a Ba_a 6_546 . 6_556 47.788(12) ?
Si K_a Si 7_556 . 4_564 128.003(18) ?
Si K_a Si 7_556 . 4_565 127.739(19) ?
Si K_a O1 7_556 . 1_545 78.14(4) ?
Si K_a O1 7_556 . 6_546 70.02(4) ?
Si K_a O1 7_556 . 7_556 27.95(4) ?
Si K_a O1 7_556 . 4_565 137.30(4) ?
Si K_a O3 7_556 . 1_544 77.83(4) ?
Si K_a O3 7_556 . 6_546 69.96(4) ?
Si K_a O3 7_556 . 7_556 27.81(4) ?
Si K_a O3 7_556 . 4_564 137.16(4) ?
Si K_a O4 7_556 . 1_544 104.48(4) ?
Si K_a O4 7_556 . 1_545 104.35(5) ?
Si K_a K_a 7_556 . 6_545 47.677(13) ?
Si K_a K_a 7_556 . 6_546 47.788(12) ?
Si K_a K_a 7_556 . 6_555 102.864(13) ?
Si K_a K_a 7_556 . 6_556 102.790(14) ?
Si K_a Ca_a 7_556 . . 0 ?
Si K_a Ba_a 7_556 . . 0 ?
Si K_a Ba_a 7_556 . 6_545 47.677(13) ?
Si K_a Ba_a 7_556 . 6_546 47.788(12) ?
Si K_a Ba_a 7_556 . 6_555 102.864(13) ?
Si K_a Ba_a 7_556 . 6_556 102.790(14) ?
Si K_a Si 4_564 . 4_565 102.965(17) ?
Si K_a O1 4_564 . 1_545 127.11(4) ?
Si K_a O1 4_564 . 6_546 119.15(4) ?
Si K_a O1 4_564 . 7_556 154.06(4) ?
Si K_a O1 4_564 . 4_565 83.56(4) ?
Si K_a O3 4_564 . 1_544 80.28(4) ?
Si K_a O3 4_564 . 6_546 76.40(4) ?
Si K_a O3 4_564 . 7_556 100.19(4) ?
Si K_a O3 4_564 . 4_564 27.50(4) ?
Si K_a O4 4_564 . 1_544 28.60(2) ?
Si K_a O4 4_564 . 1_545 127.58(5) ?
Si K_a K_a 4_564 . 6_545 90.546(13) ?
Si K_a K_a 4_564 . 6_546 156.477(13) ?
Si K_a K_a 4_564 . 6_555 47.768(12) ?
Si K_a K_a 4_564 . 6_556 103.726(12) ?
Si K_a Ca_a 4_564 . . 0 ?
Si K_a Ba_a 4_564 . . 0 ?
Si K_a Ba_a 4_564 . 6_545 90.546(13) ?
Si K_a Ba_a 4_564 . 6_546 156.477(13) ?
Si K_a Ba_a 4_564 . 6_555 47.768(12) ?
Si K_a Ba_a 4_564 . 6_556 103.726(12) ?
Si K_a O1 4_565 . 1_545 79.87(4) ?
Si K_a O1 4_565 . 6_546 76.11(4) ?
Si K_a O1 4_565 . 7_556 99.79(4) ?
Si K_a O1 4_565 . 4_565 27.37(4) ?
Si K_a O3 4_565 . 1_544 127.26(4) ?
Si K_a O3 4_565 . 6_546 119.08(4) ?
Si K_a O3 4_565 . 7_556 153.67(4) ?
Si K_a O3 4_565 . 4_564 83.72(4) ?
Si K_a O4 4_565 . 1_544 127.70(4) ?
Si K_a O4 4_565 . 1_545 28.44(2) ?
Si K_a K_a 4_565 . 6_545 156.179(12) ?
Si K_a K_a 4_565 . 6_546 90.116(13) ?
Si K_a K_a 4_565 . 6_555 103.668(12) ?
Si K_a K_a 4_565 . 6_556 47.587(12) ?
Si K_a Ca_a 4_565 . . 0 ?
Si K_a Ba_a 4_565 . . 0 ?
Si K_a Ba_a 4_565 . 6_545 156.179(12) ?
Si K_a Ba_a 4_565 . 6_546 90.116(13) ?
Si K_a Ba_a 4_565 . 6_555 103.668(12) ?
Si K_a Ba_a 4_565 . 6_556 47.587(12) ?
O1 K_a O1 1_545 . 6_546 112.82(6) ?
O1 K_a O1 1_545 . 7_556 69.13(6) ?
O1 K_a O1 1_545 . 4_565 106.97(5) ?
O1 K_a O3 1_545 . 1_544 59.52(5) ?
O1 K_a O3 1_545 . 6_546 148.08(6) ?
O1 K_a O3 1_545 . 7_556 96.00(5) ?
O1 K_a O3 1_545 . 4_564 142.16(6) ?
O1 K_a O4 1_545 . 1_544 111.88(5) ?
O1 K_a O4 1_545 . 1_545 55.01(4) ?
O1 K_a K_a 1_545 . 6_545 76.34(4) ?
O1 K_a K_a 1_545 . 6_546 35.61(4) ?
O1 K_a K_a 1_545 . 6_555 174.09(4) ?
O1 K_a K_a 1_545 . 6_556 114.46(4) ?
O1 K_a Ca_a 1_545 . . 0 ?
O1 K_a Ba_a 1_545 . . 0 ?
O1 K_a Ba_a 1_545 . 6_545 76.34(4) ?
O1 K_a Ba_a 1_545 . 6_546 35.61(4) ?
O1 K_a Ba_a 1_545 . 6_555 174.09(4) ?
O1 K_a Ba_a 1_545 . 6_556 114.46(4) ?
O1 K_a O1 6_546 . 7_556 55.15(5) ?
O1 K_a O1 6_546 . 4_565 69.13(6) ?
O1 K_a O3 6_546 . 1_544 147.84(5) ?
O1 K_a O3 6_546 . 6_546 55.14(5) ?
O1 K_a O3 6_546 . 7_556 81.78(5) ?
O1 K_a O3 6_546 . 4_564 95.72(5) ?
O1 K_a O4 6_546 . 1_544 132.39(5) ?
O1 K_a O4 6_546 . 1_545 77.82(6) ?
O1 K_a K_a 6_546 . 6_545 114.44(4) ?
O1 K_a K_a 6_546 . 6_546 82.71(4) ?
O1 K_a K_a 6_546 . 6_555 72.83(4) ?
O1 K_a K_a 6_546 . 6_556 33.52(4) ?
O1 K_a Ca_a 6_546 . . 0 ?
O1 K_a Ba_a 6_546 . . 0 ?
O1 K_a Ba_a 6_546 . 6_545 114.44(4) ?
O1 K_a Ba_a 6_546 . 6_546 82.71(4) ?
O1 K_a Ba_a 6_546 . 6_555 72.83(4) ?
O1 K_a Ba_a 6_546 . 6_556 33.52(4) ?
O1 K_a O1 7_556 . 4_565 112.82(6) ?
O1 K_a O3 7_556 . 1_544 95.72(5) ?
O1 K_a O3 7_556 . 6_546 81.78(5) ?
O1 K_a O3 7_556 . 7_556 55.14(5) ?
O1 K_a O3 7_556 . 4_564 147.84(5) ?
O1 K_a O4 7_556 . 1_544 132.39(5) ?
O1 K_a O4 7_556 . 1_545 77.82(6) ?
O1 K_a K_a 7_556 . 6_545 72.83(4) ?
O1 K_a K_a 7_556 . 6_546 33.52(4) ?
O1 K_a K_a 7_556 . 6_555 114.44(4) ?
O1 K_a K_a 7_556 . 6_556 82.71(4) ?
O1 K_a Ca_a 7_556 . . 0 ?
O1 K_a Ba_a 7_556 . . 0 ?
O1 K_a Ba_a 7_556 . 6_545 72.83(4) ?
O1 K_a Ba_a 7_556 . 6_546 33.52(4) ?
O1 K_a Ba_a 7_556 . 6_555 114.44(4) ?
O1 K_a Ba_a 7_556 . 6_556 82.71(4) ?
O1 K_a O3 4_565 . 1_544 142.16(6) ?
O1 K_a O3 4_565 . 6_546 96.00(5) ?
O1 K_a O3 4_565 . 7_556 148.08(6) ?
O1 K_a O3 4_565 . 4_564 59.52(5) ?
O1 K_a O4 4_565 . 1_544 111.88(5) ?
O1 K_a O4 4_565 . 1_545 55.01(4) ?
O1 K_a K_a 4_565 . 6_545 174.09(4) ?
O1 K_a K_a 4_565 . 6_546 114.46(4) ?
O1 K_a K_a 4_565 . 6_555 76.34(4) ?
O1 K_a K_a 4_565 . 6_556 35.61(4) ?
O1 K_a Ca_a 4_565 . . 0 ?
O1 K_a Ba_a 4_565 . . 0 ?
O1 K_a Ba_a 4_565 . 6_545 174.09(4) ?
O1 K_a Ba_a 4_565 . 6_546 114.46(4) ?
O1 K_a Ba_a 4_565 . 6_555 76.34(4) ?
O1 K_a Ba_a 4_565 . 6_556 35.61(4) ?
O3 K_a O3 1_544 . 6_546 112.87(5) ?
O3 K_a O3 1_544 . 7_556 68.99(5) ?
O3 K_a O3 1_544 . 4_564 107.57(6) ?
O3 K_a O4 1_544 . 1_544 55.22(4) ?
O3 K_a O4 1_544 . 1_545 111.91(5) ?
O3 K_a K_a 1_544 . 6_545 35.36(4) ?
O3 K_a K_a 1_544 . 6_546 76.25(4) ?
O3 K_a K_a 1_544 . 6_555 114.84(4) ?
O3 K_a K_a 1_544 . 6_556 173.83(4) ?
O3 K_a Ca_a 1_544 . . 0 ?
O3 K_a Ba_a 1_544 . . 0 ?
O3 K_a Ba_a 1_544 . 6_545 35.36(4) ?
O3 K_a Ba_a 1_544 . 6_546 76.25(4) ?
O3 K_a Ba_a 1_544 . 6_555 114.84(4) ?
O3 K_a Ba_a 1_544 . 6_556 173.83(4) ?
O3 K_a O3 6_546 . 7_556 55.16(5) ?
O3 K_a O3 6_546 . 4_564 68.99(5) ?
O3 K_a O4 6_546 . 1_544 78.11(6) ?
O3 K_a O4 6_546 . 1_545 132.13(6) ?
O3 K_a K_a 6_546 . 6_545 82.91(4) ?
O3 K_a K_a 6_546 . 6_546 114.37(4) ?
O3 K_a K_a 6_546 . 6_555 33.64(4) ?
O3 K_a K_a 6_546 . 6_556 72.88(4) ?
O3 K_a Ca_a 6_546 . . 0 ?
O3 K_a Ba_a 6_546 . . 0 ?
O3 K_a Ba_a 6_546 . 6_545 82.91(4) ?
O3 K_a Ba_a 6_546 . 6_546 114.37(4) ?
O3 K_a Ba_a 6_546 . 6_555 33.64(4) ?
O3 K_a Ba_a 6_546 . 6_556 72.88(4) ?
O3 K_a O3 7_556 . 4_564 112.87(5) ?
O3 K_a O4 7_556 . 1_544 78.11(6) ?
O3 K_a O4 7_556 . 1_545 132.13(6) ?
O3 K_a K_a 7_556 . 6_545 33.64(4) ?
O3 K_a K_a 7_556 . 6_546 72.88(4) ?
O3 K_a K_a 7_556 . 6_555 82.91(4) ?
O3 K_a K_a 7_556 . 6_556 114.37(4) ?
O3 K_a Ca_a 7_556 . . 0 ?
O3 K_a Ba_a 7_556 . . 0 ?
O3 K_a Ba_a 7_556 . 6_545 33.64(4) ?
O3 K_a Ba_a 7_556 . 6_546 72.88(4) ?
O3 K_a Ba_a 7_556 . 6_555 82.91(4) ?
O3 K_a Ba_a 7_556 . 6_556 114.37(4) ?
O3 K_a O4 4_564 . 1_544 55.22(4) ?
O3 K_a O4 4_564 . 1_545 111.91(5) ?
O3 K_a K_a 4_564 . 6_545 114.84(4) ?
O3 K_a K_a 4_564 . 6_546 173.83(4) ?
O3 K_a K_a 4_564 . 6_555 35.36(4) ?
O3 K_a K_a 4_564 . 6_556 76.25(4) ?
O3 K_a Ca_a 4_564 . . 0 ?
O3 K_a Ba_a 4_564 . . 0 ?
O3 K_a Ba_a 4_564 . 6_545 114.84(4) ?
O3 K_a Ba_a 4_564 . 6_546 173.83(4) ?
O3 K_a Ba_a 4_564 . 6_555 35.36(4) ?
O3 K_a Ba_a 4_564 . 6_556 76.25(4) ?
O4 K_a O4 1_544 . 1_545 144.26(8) ?
O4 K_a K_a 1_544 . 6_545 62.22(3) ?
O4 K_a K_a 1_544 . 6_546 129.817(7) ?
O4 K_a K_a 1_544 . 6_555 62.22(3) ?
O4 K_a K_a 1_544 . 6_556 129.817(7) ?
O4 K_a Ca_a 1_544 . . 0 ?
O4 K_a Ba_a 1_544 . . 0 ?
O4 K_a Ba_a 1_544 . 6_545 62.22(3) ?
O4 K_a Ba_a 1_544 . 6_546 129.817(7) ?
O4 K_a Ba_a 1_544 . 6_555 62.22(3) ?
O4 K_a Ba_a 1_544 . 6_556 129.817(7) ?
O4 K_a K_a 1_545 . 6_545 129.584(7) ?
O4 K_a K_a 1_545 . 6_546 61.94(3) ?
O4 K_a K_a 1_545 . 6_555 129.584(7) ?
O4 K_a K_a 1_545 . 6_556 61.94(3) ?
O4 K_a Ca_a 1_545 . . 0 ?
O4 K_a Ba_a 1_545 . . 0 ?
O4 K_a Ba_a 1_545 . 6_545 129.584(7) ?
O4 K_a Ba_a 1_545 . 6_546 61.94(3) ?
O4 K_a Ba_a 1_545 . 6_555 129.584(7) ?
O4 K_a Ba_a 1_545 . 6_556 61.94(3) ?
K_a K_a K_a 6_545 . 6_546 71.125(5) ?
K_a K_a K_a 6_545 . 6_555 99.944(7) ?
K_a K_a K_a 6_545 . 6_556 147.743(9) ?
K_a K_a Ca_a 6_545 . . 0 ?
K_a K_a Ba_a 6_545 . . 0 ?
K_a K_a Ba_a 6_545 . 6_545 0.0(5) ?
K_a K_a Ba_a 6_545 . 6_546 71.125(5) ?
K_a K_a Ba_a 6_545 . 6_555 99.944(7) ?
K_a K_a Ba_a 6_545 . 6_556 147.743(9) ?
K_a K_a K_a 6_546 . 6_555 147.743(9) ?
K_a K_a K_a 6_546 . 6_556 99.536(7) ?
K_a K_a Ca_a 6_546 . . 0 ?
K_a K_a Ba_a 6_546 . . 0 ?
K_a K_a Ba_a 6_546 . 6_545 71.125(5) ?
K_a K_a Ba_a 6_546 . 6_546 0.0(5) ?
K_a K_a Ba_a 6_546 . 6_555 147.743(9) ?
K_a K_a Ba_a 6_546 . 6_556 99.536(7) ?
K_a K_a K_a 6_555 . 6_556 71.125(5) ?
K_a K_a Ca_a 6_555 . . 0 ?
K_a K_a Ba_a 6_555 . . 0 ?
K_a K_a Ba_a 6_555 . 6_545 99.944(7) ?
K_a K_a Ba_a 6_555 . 6_546 147.743(9) ?
K_a K_a Ba_a 6_555 . 6_555 0.0(5) ?
K_a K_a Ba_a 6_555 . 6_556 71.125(5) ?
K_a K_a Ca_a 6_556 . . 0 ?
K_a K_a Ba_a 6_556 . . 0 ?
K_a K_a Ba_a 6_556 . 6_545 147.743(9) ?
K_a K_a Ba_a 6_556 . 6_546 99.536(7) ?
K_a K_a Ba_a 6_556 . 6_555 71.125(5) ?
K_a K_a Ba_a 6_556 . 6_556 0.0(5) ?
Ca_a K_a Ba_a . . . 0 ?
Ca_a K_a Ba_a . . 6_545 0 ?
Ca_a K_a Ba_a . . 6_546 0 ?
Ca_a K_a Ba_a . . 6_555 0 ?
Ca_a K_a Ba_a . . 6_556 0 ?
Ba_a K_a Ba_a . . 6_545 0 ?
Ba_a K_a Ba_a . . 6_546 0 ?
Ba_a K_a Ba_a . . 6_555 0 ?
Ba_a K_a Ba_a . . 6_556 0 ?
Ba_a K_a Ba_a 6_545 . 6_546 71.125(5) ?
Ba_a K_a Ba_a 6_545 . 6_555 99.944(7) ?
Ba_a K_a Ba_a 6_545 . 6_556 147.743(9) ?
Ba_a K_a Ba_a 6_546 . 6_555 147.743(9) ?
Ba_a K_a Ba_a 6_546 . 6_556 99.536(7) ?
Ba_a K_a Ba_a 6_555 . 6_556 71.125(5) ?
Sr_a Ca_a K_a . . . 0 ?
Sr_a Ca_a Ba_a . . . 0 ?
K_a Ca_a Ba_a . . . 0 ?
Sr_a Ba_a Ti_l . . 1_545 0 ?
Sr_a Ba_a Ti_l . . . 0 ?
Sr_a Ba_a Ti_l . . 6_545 0 ?
Sr_a Ba_a Ti_l . . 6_546 0 ?
Sr_a Ba_a Si . . 1_544 0 ?
Sr_a Ba_a Si . . 1_545 0 ?
Sr_a Ba_a Si . . 6_546 0 ?
Sr_a Ba_a Si . . 7_556 0 ?
Sr_a Ba_a Si . . 4_564 0 ?
Sr_a Ba_a Si . . 4_565 0 ?
Sr_a Ba_a O1 . . 1_545 0 ?
Sr_a Ba_a O1 . . 4_565 0 ?
Sr_a Ba_a O3 . . 1_544 0 ?
Sr_a Ba_a O3 . . 4_564 0 ?
Sr_a Ba_a O4 . . 1_544 0 ?
Sr_a Ba_a O4 . . 1_545 0 ?
Sr_a Ba_a K_a . . . 0 ?
Sr_a Ba_a K_a . . 6_545 0 ?
Sr_a Ba_a K_a . . 6_546 0 ?
Sr_a Ba_a K_a . . 6_555 0 ?
Sr_a Ba_a K_a . . 6_556 0 ?
Sr_a Ba_a Ca_a . . . 0 ?
Sr_a Ba_a Ba_a . . 6_545 0 ?
Sr_a Ba_a Ba_a . . 6_546 0 ?
Sr_a Ba_a Ba_a . . 6_555 0 ?
Sr_a Ba_a Ba_a . . 6_556 0 ?
Ti_l Ba_a Ti_l 1_545 . . 137.648(15) ?
Ti_l Ba_a Ti_l 1_545 . 6_545 104.797(10) ?
Ti_l Ba_a Ti_l 1_545 . 6_546 104.600(11) ?
Ti_l Ba_a Si 1_545 . 1_544 55.144(15) ?
Ti_l Ba_a Si 1_545 . 1_545 55.104(15) ?
Ti_l Ba_a Si 1_545 . 6_546 146.980(16) ?
Ti_l Ba_a Si 1_545 . 7_556 75.370(14) ?
Ti_l Ba_a Si 1_545 . 4_564 104.986(16) ?
Ti_l Ba_a Si 1_545 . 4_565 104.725(15) ?
Ti_l Ba_a O1 1_545 . 1_545 29.72(4) ?
Ti_l Ba_a O1 1_545 . 4_565 129.08(4) ?
Ti_l Ba_a O3 1_545 . 1_544 29.82(4) ?
Ti_l Ba_a O3 1_545 . 4_564 129.58(4) ?
Ti_l Ba_a O4 1_545 . 1_544 83.73(2) ?
Ti_l Ba_a O4 1_545 . 1_545 83.54(2) ?
Ti_l Ba_a K_a 1_545 . . 0 ?
Ti_l Ba_a K_a 1_545 . 6_545 52.241(9) ?
Ti_l Ba_a K_a 1_545 . 6_546 52.201(10) ?
Ti_l Ba_a K_a 1_545 . 6_555 144.658(12) ?
Ti_l Ba_a K_a 1_545 . 6_556 144.182(12) ?
Ti_l Ba_a Ca_a 1_545 . . 0 ?
Ti_l Ba_a Ba_a 1_545 . 6_545 52.241(9) ?
Ti_l Ba_a Ba_a 1_545 . 6_546 52.201(10) ?
Ti_l Ba_a Ba_a 1_545 . 6_555 144.658(12) ?
Ti_l Ba_a Ba_a 1_545 . 6_556 144.182(12) ?
Ti_l Ba_a Ti_l . . 6_545 104.797(10) ?
Ti_l Ba_a Ti_l . . 6_546 104.600(11) ?
Ti_l Ba_a Si . . 1_544 104.986(16) ?
Ti_l Ba_a Si . . 1_545 104.725(15) ?
Ti_l Ba_a Si . . 6_546 75.370(14) ?
Ti_l Ba_a Si . . 7_556 146.980(16) ?
Ti_l Ba_a Si . . 4_564 55.144(15) ?
Ti_l Ba_a Si . . 4_565 55.104(15) ?
Ti_l Ba_a O1 . . 1_545 129.08(4) ?
Ti_l Ba_a O1 . . 4_565 29.72(4) ?
Ti_l Ba_a O3 . . 1_544 129.58(4) ?
Ti_l Ba_a O3 . . 4_564 29.82(4) ?
Ti_l Ba_a O4 . . 1_544 83.73(2) ?
Ti_l Ba_a O4 . . 1_545 83.54(2) ?
Ti_l Ba_a K_a . . . 0 ?
Ti_l Ba_a K_a . . 6_545 144.658(12) ?
Ti_l Ba_a K_a . . 6_546 144.182(12) ?
Ti_l Ba_a K_a . . 6_555 52.241(9) ?
Ti_l Ba_a K_a . . 6_556 52.201(10) ?
Ti_l Ba_a Ca_a . . . 0 ?
Ti_l Ba_a Ba_a . . 6_545 144.658(12) ?
Ti_l Ba_a Ba_a . . 6_546 144.182(12) ?
Ti_l Ba_a Ba_a . . 6_555 52.241(9) ?
Ti_l Ba_a Ba_a . . 6_556 52.201(10) ?
Ti_l Ba_a Ti_l 6_545 . 6_546 90.755(15) ?
Ti_l Ba_a Si 6_545 . 1_544 75.639(15) ?
Ti_l Ba_a Si 6_545 . 1_545 149.710(13) ?
Ti_l Ba_a Si 6_545 . 6_546 55.266(14) ?
Ti_l Ba_a Si 6_545 . 7_556 55.266(14) ?
Ti_l Ba_a Si 6_545 . 4_564 75.639(15) ?
Ti_l Ba_a Si 6_545 . 4_565 149.710(13) ?
Ti_l Ba_a O1 6_545 . 1_545 125.69(4) ?
Ti_l Ba_a O1 6_545 . 4_565 125.69(4) ?
Ti_l Ba_a O3 6_545 . 1_544 82.75(4) ?
Ti_l Ba_a O3 6_545 . 4_564 82.75(4) ?
Ti_l Ba_a O4 6_545 . 1_544 62.59(5) ?
Ti_l Ba_a O4 6_545 . 1_545 153.16(6) ?
Ti_l Ba_a K_a 6_545 . . 0 ?
Ti_l Ba_a K_a 6_545 . 6_545 52.556(5) ?
Ti_l Ba_a K_a 6_545 . 6_546 102.701(9) ?
Ti_l Ba_a K_a 6_545 . 6_555 52.556(5) ?
Ti_l Ba_a K_a 6_545 . 6_556 102.701(9) ?
Ti_l Ba_a Ca_a 6_545 . . 0 ?
Ti_l Ba_a Ba_a 6_545 . 6_545 52.556(5) ?
Ti_l Ba_a Ba_a 6_545 . 6_546 102.701(9) ?
Ti_l Ba_a Ba_a 6_545 . 6_555 52.556(5) ?
Ti_l Ba_a Ba_a 6_545 . 6_556 102.701(9) ?
Ti_l Ba_a Si 6_546 . 1_544 149.727(13) ?
Ti_l Ba_a Si 6_546 . 1_545 75.381(16) ?
Ti_l Ba_a Si 6_546 . 6_546 55.278(14) ?
Ti_l Ba_a Si 6_546 . 7_556 55.278(14) ?
Ti_l Ba_a Si 6_546 . 4_564 149.727(13) ?
Ti_l Ba_a Si 6_546 . 4_565 75.381(16) ?
Ti_l Ba_a O1 6_546 . 1_545 82.82(4) ?
Ti_l Ba_a O1 6_546 . 4_565 82.82(4) ?
Ti_l Ba_a O3 6_546 . 1_544 125.37(4) ?
Ti_l Ba_a O3 6_546 . 4_564 125.37(4) ?
Ti_l Ba_a O4 6_546 . 1_544 153.34(5) ?
Ti_l Ba_a O4 6_546 . 1_545 62.40(6) ?
Ti_l Ba_a K_a 6_546 . . 0 ?
Ti_l Ba_a K_a 6_546 . 6_545 102.578(8) ?
Ti_l Ba_a K_a 6_546 . 6_546 52.399(5) ?
Ti_l Ba_a K_a 6_546 . 6_555 102.578(8) ?
Ti_l Ba_a K_a 6_546 . 6_556 52.399(5) ?
Ti_l Ba_a Ca_a 6_546 . . 0 ?
Ti_l Ba_a Ba_a 6_546 . 6_545 102.578(8) ?
Ti_l Ba_a Ba_a 6_546 . 6_546 52.399(5) ?
Ti_l Ba_a Ba_a 6_546 . 6_555 102.578(8) ?
Ti_l Ba_a Ba_a 6_546 . 6_556 52.399(5) ?
Si Ba_a Si 1_544 . 1_545 102.965(17) ?
Si Ba_a Si 1_544 . 6_546 128.003(18) ?
Si Ba_a Si 1_544 . 7_556 95.445(17) ?
Si Ba_a Si 1_544 . 4_564 52.861(17) ?
Si Ba_a Si 1_544 . 4_565 128.226(19) ?
Si Ba_a O1 1_544 . 1_545 83.56(4) ?
Si Ba_a O1 1_544 . 4_565 127.11(4) ?
Si Ba_a O3 1_544 . 1_544 27.50(4) ?
Si Ba_a O3 1_544 . 4_564 80.28(4) ?
Si Ba_a O4 1_544 . 1_544 28.60(2) ?
Si Ba_a O4 1_544 . 1_545 127.58(5) ?
Si Ba_a K_a 1_544 . . 0 ?
Si Ba_a K_a 1_544 . 6_545 47.768(12) ?
Si Ba_a K_a 1_544 . 6_546 103.726(12) ?
Si Ba_a K_a 1_544 . 6_555 90.546(13) ?
Si Ba_a K_a 1_544 . 6_556 156.477(13) ?
Si Ba_a Ca_a 1_544 . . 0 ?
Si Ba_a Ba_a 1_544 . 6_545 47.768(12) ?
Si Ba_a Ba_a 1_544 . 6_546 103.726(12) ?
Si Ba_a Ba_a 1_544 . 6_555 90.546(13) ?
Si Ba_a Ba_a 1_544 . 6_556 156.477(13) ?
Si Ba_a Si 1_545 . 6_546 127.739(19) ?
Si Ba_a Si 1_545 . 7_556 95.375(17) ?
Si Ba_a Si 1_545 . 4_564 128.226(19) ?
Si Ba_a Si 1_545 . 4_565 52.598(16) ?
Si Ba_a O1 1_545 . 1_545 27.37(4) ?
Si Ba_a O1 1_545 . 4_565 79.87(4) ?
Si Ba_a O3 1_545 . 1_544 83.72(4) ?
Si Ba_a O3 1_545 . 4_564 127.26(4) ?
Si Ba_a O4 1_545 . 1_544 127.70(4) ?
Si Ba_a O4 1_545 . 1_545 28.44(2) ?
Si Ba_a K_a 1_545 . . 0 ?
Si Ba_a K_a 1_545 . 6_545 103.668(12) ?
Si Ba_a K_a 1_545 . 6_546 47.587(12) ?
Si Ba_a K_a 1_545 . 6_555 156.179(12) ?
Si Ba_a K_a 1_545 . 6_556 90.116(13) ?
Si Ba_a Ca_a 1_545 . . 0 ?
Si Ba_a Ba_a 1_545 . 6_545 103.668(12) ?
Si Ba_a Ba_a 1_545 . 6_546 47.587(12) ?
Si Ba_a Ba_a 1_545 . 6_555 156.179(12) ?
Si Ba_a Ba_a 1_545 . 6_556 90.116(13) ?
Si Ba_a Si 6_546 . 7_556 71.610(17) ?
Si Ba_a Si 6_546 . 4_564 95.445(17) ?
Si Ba_a Si 6_546 . 4_565 95.375(17) ?
Si Ba_a O1 6_546 . 1_545 137.30(4) ?
Si Ba_a O1 6_546 . 4_565 78.14(4) ?
Si Ba_a O3 6_546 . 1_544 137.16(4) ?
Si Ba_a O3 6_546 . 4_564 77.83(4) ?
Si Ba_a O4 6_546 . 1_544 104.48(4) ?
Si Ba_a O4 6_546 . 1_545 104.35(5) ?
Si Ba_a K_a 6_546 . . 0 ?
Si Ba_a K_a 6_546 . 6_545 102.864(13) ?
Si Ba_a K_a 6_546 . 6_546 102.790(14) ?
Si Ba_a K_a 6_546 . 6_555 47.677(13) ?
Si Ba_a K_a 6_546 . 6_556 47.788(12) ?
Si Ba_a Ca_a 6_546 . . 0 ?
Si Ba_a Ba_a 6_546 . 6_545 102.864(13) ?
Si Ba_a Ba_a 6_546 . 6_546 102.790(14) ?
Si Ba_a Ba_a 6_546 . 6_555 47.677(13) ?
Si Ba_a Ba_a 6_546 . 6_556 47.788(12) ?
Si Ba_a Si 7_556 . 4_564 128.003(18) ?
Si Ba_a Si 7_556 . 4_565 127.739(19) ?
Si Ba_a O1 7_556 . 1_545 78.14(4) ?
Si Ba_a O1 7_556 . 4_565 137.30(4) ?
Si Ba_a O3 7_556 . 1_544 77.83(4) ?
Si Ba_a O3 7_556 . 4_564 137.16(4) ?
Si Ba_a O4 7_556 . 1_544 104.48(4) ?
Si Ba_a O4 7_556 . 1_545 104.35(5) ?
Si Ba_a K_a 7_556 . . 0 ?
Si Ba_a K_a 7_556 . 6_545 47.677(13) ?
Si Ba_a K_a 7_556 . 6_546 47.788(12) ?
Si Ba_a K_a 7_556 . 6_555 102.864(13) ?
Si Ba_a K_a 7_556 . 6_556 102.790(14) ?
Si Ba_a Ca_a 7_556 . . 0 ?
Si Ba_a Ba_a 7_556 . 6_545 47.677(13) ?
Si Ba_a Ba_a 7_556 . 6_546 47.788(12) ?
Si Ba_a Ba_a 7_556 . 6_555 102.864(13) ?
Si Ba_a Ba_a 7_556 . 6_556 102.790(14) ?
Si Ba_a Si 4_564 . 4_565 102.965(17) ?
Si Ba_a O1 4_564 . 1_545 127.11(4) ?
Si Ba_a O1 4_564 . 4_565 83.56(4) ?
Si Ba_a O3 4_564 . 1_544 80.28(4) ?
Si Ba_a O3 4_564 . 4_564 27.50(4) ?
Si Ba_a O4 4_564 . 1_544 28.60(2) ?
Si Ba_a O4 4_564 . 1_545 127.58(5) ?
Si Ba_a K_a 4_564 . . 0 ?
Si Ba_a K_a 4_564 . 6_545 90.546(13) ?
Si Ba_a K_a 4_564 . 6_546 156.477(13) ?
Si Ba_a K_a 4_564 . 6_555 47.768(12) ?
Si Ba_a K_a 4_564 . 6_556 103.726(12) ?
Si Ba_a Ca_a 4_564 . . 0 ?
Si Ba_a Ba_a 4_564 . 6_545 90.546(13) ?
Si Ba_a Ba_a 4_564 . 6_546 156.477(13) ?
Si Ba_a Ba_a 4_564 . 6_555 47.768(12) ?
Si Ba_a Ba_a 4_564 . 6_556 103.726(12) ?
Si Ba_a O1 4_565 . 1_545 79.87(4) ?
Si Ba_a O1 4_565 . 4_565 27.37(4) ?
Si Ba_a O3 4_565 . 1_544 127.26(4) ?
Si Ba_a O3 4_565 . 4_564 83.72(4) ?
Si Ba_a O4 4_565 . 1_544 127.70(4) ?
Si Ba_a O4 4_565 . 1_545 28.44(2) ?
Si Ba_a K_a 4_565 . . 0 ?
Si Ba_a K_a 4_565 . 6_545 156.179(12) ?
Si Ba_a K_a 4_565 . 6_546 90.116(13) ?
Si Ba_a K_a 4_565 . 6_555 103.668(12) ?
Si Ba_a K_a 4_565 . 6_556 47.587(12) ?
Si Ba_a Ca_a 4_565 . . 0 ?
Si Ba_a Ba_a 4_565 . 6_545 156.179(12) ?
Si Ba_a Ba_a 4_565 . 6_546 90.116(13) ?
Si Ba_a Ba_a 4_565 . 6_555 103.668(12) ?
Si Ba_a Ba_a 4_565 . 6_556 47.587(12) ?
O1 Ba_a O1 1_545 . 4_565 106.97(5) ?
O1 Ba_a O3 1_545 . 1_544 59.52(5) ?
O1 Ba_a O3 1_545 . 4_564 142.16(6) ?
O1 Ba_a O4 1_545 . 1_544 111.88(5) ?
O1 Ba_a O4 1_545 . 1_545 55.01(4) ?
O1 Ba_a K_a 1_545 . . 0 ?
O1 Ba_a K_a 1_545 . 6_545 76.34(4) ?
O1 Ba_a K_a 1_545 . 6_546 35.61(4) ?
O1 Ba_a K_a 1_545 . 6_555 174.09(4) ?
O1 Ba_a K_a 1_545 . 6_556 114.46(4) ?
O1 Ba_a Ca_a 1_545 . . 0 ?
O1 Ba_a Ba_a 1_545 . 6_545 76.34(4) ?
O1 Ba_a Ba_a 1_545 . 6_546 35.61(4) ?
O1 Ba_a Ba_a 1_545 . 6_555 174.09(4) ?
O1 Ba_a Ba_a 1_545 . 6_556 114.46(4) ?
O1 Ba_a O3 4_565 . 1_544 142.16(6) ?
O1 Ba_a O3 4_565 . 4_564 59.52(5) ?
O1 Ba_a O4 4_565 . 1_544 111.88(5) ?
O1 Ba_a O4 4_565 . 1_545 55.01(4) ?
O1 Ba_a K_a 4_565 . . 0 ?
O1 Ba_a K_a 4_565 . 6_545 174.09(4) ?
O1 Ba_a K_a 4_565 . 6_546 114.46(4) ?
O1 Ba_a K_a 4_565 . 6_555 76.34(4) ?
O1 Ba_a K_a 4_565 . 6_556 35.61(4) ?
O1 Ba_a Ca_a 4_565 . . 0 ?
O1 Ba_a Ba_a 4_565 . 6_545 174.09(4) ?
O1 Ba_a Ba_a 4_565 . 6_546 114.46(4) ?
O1 Ba_a Ba_a 4_565 . 6_555 76.34(4) ?
O1 Ba_a Ba_a 4_565 . 6_556 35.61(4) ?
O3 Ba_a O3 1_544 . 4_564 107.57(6) ?
O3 Ba_a O4 1_544 . 1_544 55.22(4) ?
O3 Ba_a O4 1_544 . 1_545 111.91(5) ?
O3 Ba_a K_a 1_544 . . 0 ?
O3 Ba_a K_a 1_544 . 6_545 35.36(4) ?
O3 Ba_a K_a 1_544 . 6_546 76.25(4) ?
O3 Ba_a K_a 1_544 . 6_555 114.84(4) ?
O3 Ba_a K_a 1_544 . 6_556 173.83(4) ?
O3 Ba_a Ca_a 1_544 . . 0 ?
O3 Ba_a Ba_a 1_544 . 6_545 35.36(4) ?
O3 Ba_a Ba_a 1_544 . 6_546 76.25(4) ?
O3 Ba_a Ba_a 1_544 . 6_555 114.84(4) ?
O3 Ba_a Ba_a 1_544 . 6_556 173.83(4) ?
O3 Ba_a O4 4_564 . 1_544 55.22(4) ?
O3 Ba_a O4 4_564 . 1_545 111.91(5) ?
O3 Ba_a K_a 4_564 . . 0 ?
O3 Ba_a K_a 4_564 . 6_545 114.84(4) ?
O3 Ba_a K_a 4_564 . 6_546 173.83(4) ?
O3 Ba_a K_a 4_564 . 6_555 35.36(4) ?
O3 Ba_a K_a 4_564 . 6_556 76.25(4) ?
O3 Ba_a Ca_a 4_564 . . 0 ?
O3 Ba_a Ba_a 4_564 . 6_545 114.84(4) ?
O3 Ba_a Ba_a 4_564 . 6_546 173.83(4) ?
O3 Ba_a Ba_a 4_564 . 6_555 35.36(4) ?
O3 Ba_a Ba_a 4_564 . 6_556 76.25(4) ?
O4 Ba_a O4 1_544 . 1_545 144.26(8) ?
O4 Ba_a K_a 1_544 . . 0 ?
O4 Ba_a K_a 1_544 . 6_545 62.22(3) ?
O4 Ba_a K_a 1_544 . 6_546 129.817(7) ?
O4 Ba_a K_a 1_544 . 6_555 62.22(3) ?
O4 Ba_a K_a 1_544 . 6_556 129.817(7) ?
O4 Ba_a Ca_a 1_544 . . 0 ?
O4 Ba_a Ba_a 1_544 . 6_545 62.22(3) ?
O4 Ba_a Ba_a 1_544 . 6_546 129.817(7) ?
O4 Ba_a Ba_a 1_544 . 6_555 62.22(3) ?
O4 Ba_a Ba_a 1_544 . 6_556 129.817(7) ?
O4 Ba_a K_a 1_545 . . 0 ?
O4 Ba_a K_a 1_545 . 6_545 129.584(7) ?
O4 Ba_a K_a 1_545 . 6_546 61.94(3) ?
O4 Ba_a K_a 1_545 . 6_555 129.584(7) ?
O4 Ba_a K_a 1_545 . 6_556 61.94(3) ?
O4 Ba_a Ca_a 1_545 . . 0 ?
O4 Ba_a Ba_a 1_545 . 6_545 129.584(7) ?
O4 Ba_a Ba_a 1_545 . 6_546 61.94(3) ?
O4 Ba_a Ba_a 1_545 . 6_555 129.584(7) ?
O4 Ba_a Ba_a 1_545 . 6_556 61.94(3) ?
K_a Ba_a K_a . . 6_545 0 ?
K_a Ba_a K_a . . 6_546 0 ?
K_a Ba_a K_a . . 6_555 0 ?
K_a Ba_a K_a . . 6_556 0 ?
K_a Ba_a Ca_a . . . 0 ?
K_a Ba_a Ba_a . . 6_545 0 ?
K_a Ba_a Ba_a . . 6_546 0 ?
K_a Ba_a Ba_a . . 6_555 0 ?
K_a Ba_a Ba_a . . 6_556 0 ?
K_a Ba_a K_a 6_545 . 6_546 71.125(5) ?
K_a Ba_a K_a 6_545 . 6_555 99.944(7) ?
K_a Ba_a K_a 6_545 . 6_556 147.743(9) ?
K_a Ba_a Ca_a 6_545 . . 0 ?
K_a Ba_a Ba_a 6_545 . 6_545 0.0(5) ?
K_a Ba_a Ba_a 6_545 . 6_546 71.125(5) ?
K_a Ba_a Ba_a 6_545 . 6_555 99.944(7) ?
K_a Ba_a Ba_a 6_545 . 6_556 147.743(9) ?
K_a Ba_a K_a 6_546 . 6_555 147.743(9) ?
K_a Ba_a K_a 6_546 . 6_556 99.536(7) ?
K_a Ba_a Ca_a 6_546 . . 0 ?
K_a Ba_a Ba_a 6_546 . 6_545 71.125(5) ?
K_a Ba_a Ba_a 6_546 . 6_546 0.0(5) ?
K_a Ba_a Ba_a 6_546 . 6_555 147.743(9) ?
K_a Ba_a Ba_a 6_546 . 6_556 99.536(7) ?
K_a Ba_a K_a 6_555 . 6_556 71.125(5) ?
K_a Ba_a Ca_a 6_555 . . 0 ?
K_a Ba_a Ba_a 6_555 . 6_545 99.944(7) ?
K_a Ba_a Ba_a 6_555 . 6_546 147.743(9) ?
K_a Ba_a Ba_a 6_555 . 6_555 0.0(5) ?
K_a Ba_a Ba_a 6_555 . 6_556 71.125(5) ?
K_a Ba_a Ca_a 6_556 . . 0 ?
K_a Ba_a Ba_a 6_556 . 6_545 147.743(9) ?
K_a Ba_a Ba_a 6_556 . 6_546 99.536(7) ?
K_a Ba_a Ba_a 6_556 . 6_555 71.125(5) ?
K_a Ba_a Ba_a 6_556 . 6_556 0.0(5) ?
Ca_a Ba_a Ba_a . . 6_545 0 ?
Ca_a Ba_a Ba_a . . 6_546 0 ?
Ca_a Ba_a Ba_a . . 6_555 0 ?
Ca_a Ba_a Ba_a . . 6_556 0 ?
Ba_a Ba_a Ba_a 6_545 . 6_546 71.125(5) ?
Ba_a Ba_a Ba_a 6_545 . 6_555 99.944(7) ?
Ba_a Ba_a Ba_a 6_545 . 6_556 147.743(9) ?
Ba_a Ba_a Ba_a 6_546 . 6_555 147.743(9) ?
Ba_a Ba_a Ba_a 6_546 . 6_556 99.536(7) ?
Ba_a Ba_a Ba_a 6_555 . 6_556 71.125(5) ?
Na_m1 Mn_m2 Na_m1 5_445 . 5_446 111.19(3) ?
Na_m1 Mn_m2 Na_m2 5_445 . . 0 ?
Na_m1 Mn_m2 Na_m2 5_445 . 3_566 124.407(16) ?
Na_m1 Mn_m2 Fe_m2 5_445 . . 0 ?
Na_m1 Mn_m2 Na_m2 5_446 . . 0 ?
Na_m1 Mn_m2 Na_m2 5_446 . 3_566 124.407(16) ?
Na_m1 Mn_m2 Fe_m2 5_446 . . 0 ?
Na_m2 Mn_m2 Na_m2 . . 3_566 0 ?
Na_m2 Mn_m2 Fe_m2 . . . 0 ?
Na_m2 Mn_m2 Fe_m2 3_566 . . 0 ?
Na_m1 Fe_m2 Na_m1 5_445 . 5_446 111.19(3) ?
Na_m1 Fe_m2 Na_m2 5_445 . . 0 ?
Na_m1 Fe_m2 Mn_m2 5_445 . . 0 ?
Na_m1 Fe_m2 Na_m2 5_446 . . 0 ?
Na_m1 Fe_m2 Mn_m2 5_446 . . 0 ?
Na_m2 Fe_m2 Mn_m2 . . . 0 ?
Na_m2 Fe_m3 Na_m2 1_554 . . 115.60(2) ?
Na_m2 Fe_m3 Na_m2 1_554 . 3_565 64.40(2) ?
Na_m2 Fe_m3 Na_m2 1_554 . 3_566 180.0(5) ?
Na_m2 Fe_m3 Ti_m3 1_554 . . 0 ?
Na_m2 Fe_m3 O5 1_554 . 5_444 44.50(6) ?
Na_m2 Fe_m3 O5 1_554 . 6_546 86.63(6) ?
Na_m2 Fe_m3 O5 1_554 . 7_566 135.50(6) ?
Na_m2 Fe_m3 O5 1_554 . 8_464 93.37(6) ?
Na_m2 Fe_m3 O_x 1_554 . . 134.07(6) ?
Na_m2 Fe_m3 O_x 1_554 . 2_555 45.93(6) ?
Na_m2 Fe_m3 Mg_m3 1_554 . . 0 ?
Na_m2 Fe_m3 Na_m2 . . 3_565 180.0(5) ?
Na_m2 Fe_m3 Na_m2 . . 3_566 64.40(2) ?
Na_m2 Fe_m3 Ti_m3 . . . 0 ?
Na_m2 Fe_m3 O5 . . 5_444 86.63(6) ?
Na_m2 Fe_m3 O5 . . 6_546 44.50(6) ?
Na_m2 Fe_m3 O5 . . 7_566 93.37(6) ?
Na_m2 Fe_m3 O5 . . 8_464 135.50(6) ?
Na_m2 Fe_m3 O_x . . . 45.93(6) ?
Na_m2 Fe_m3 O_x . . 2_555 134.07(6) ?
Na_m2 Fe_m3 Mg_m3 . . . 0 ?
Na_m2 Fe_m3 Na_m2 3_565 . 3_566 115.60(2) ?
Na_m2 Fe_m3 Ti_m3 3_565 . . 0 ?
Na_m2 Fe_m3 O5 3_565 . 5_444 93.37(6) ?
Na_m2 Fe_m3 O5 3_565 . 6_546 135.50(6) ?
Na_m2 Fe_m3 O5 3_565 . 7_566 86.63(6) ?
Na_m2 Fe_m3 O5 3_565 . 8_464 44.50(6) ?
Na_m2 Fe_m3 O_x 3_565 . . 134.07(6) ?
Na_m2 Fe_m3 O_x 3_565 . 2_555 45.93(6) ?
Na_m2 Fe_m3 Mg_m3 3_565 . . 0 ?
Na_m2 Fe_m3 Ti_m3 3_566 . . 0 ?
Na_m2 Fe_m3 O5 3_566 . 5_444 135.50(6) ?
Na_m2 Fe_m3 O5 3_566 . 6_546 93.37(6) ?
Na_m2 Fe_m3 O5 3_566 . 7_566 44.50(6) ?
Na_m2 Fe_m3 O5 3_566 . 8_464 86.63(6) ?
Na_m2 Fe_m3 O_x 3_566 . . 45.93(6) ?
Na_m2 Fe_m3 O_x 3_566 . 2_555 134.07(6) ?
Na_m2 Fe_m3 Mg_m3 3_566 . . 0 ?
Ti_m3 Fe_m3 O5 . . 5_444 0 ?
Ti_m3 Fe_m3 O5 . . 6_546 0 ?
Ti_m3 Fe_m3 O5 . . 7_566 0 ?
Ti_m3 Fe_m3 O5 . . 8_464 0 ?
Ti_m3 Fe_m3 O_x . . . 0 ?
Ti_m3 Fe_m3 O_x . . 2_555 0 ?
Ti_m3 Fe_m3 Mg_m3 . . . 0 ?
O5 Fe_m3 O5 5_444 . 6_546 87.17(7) ?
O5 Fe_m3 O5 5_444 . 7_566 180.0(5) ?
O5 Fe_m3 O5 5_444 . 8_464 92.83(7) ?
O5 Fe_m3 O_x 5_444 . . 89.59(8) ?
O5 Fe_m3 O_x 5_444 . 2_555 90.41(8) ?
O5 Fe_m3 Mg_m3 5_444 . . 0 ?
O5 Fe_m3 O5 6_546 . 7_566 92.83(7) ?
O5 Fe_m3 O5 6_546 . 8_464 180.0(5) ?
O5 Fe_m3 O_x 6_546 . . 90.41(8) ?
O5 Fe_m3 O_x 6_546 . 2_555 89.59(8) ?
O5 Fe_m3 Mg_m3 6_546 . . 0 ?
O5 Fe_m3 O5 7_566 . 8_464 87.17(7) ?
O5 Fe_m3 O_x 7_566 . . 90.41(8) ?
O5 Fe_m3 O_x 7_566 . 2_555 89.59(8) ?
O5 Fe_m3 Mg_m3 7_566 . . 0 ?
O5 Fe_m3 O_x 8_464 . . 89.59(8) ?
O5 Fe_m3 O_x 8_464 . 2_555 90.41(8) ?
O5 Fe_m3 Mg_m3 8_464 . . 0 ?
O_x Fe_m3 O_x . . 2_555 180.0(5) ?
O_x Fe_m3 Mg_m3 . . . 0 ?
O_x Fe_m3 Mg_m3 2_555 . . 0 ?
Na_m1 Mg_m3 Na_m1 5_445 . 5_455 180.0(5) ?
Na_m1 Mg_m3 Na_m2 5_445 . 1_554 57.800(17) ?
Na_m1 Mg_m3 Na_m2 5_445 . . 57.800(17) ?
Na_m1 Mg_m3 Na_m2 5_445 . 3_565 122.200(17) ?
Na_m1 Mg_m3 Na_m2 5_445 . 3_566 122.200(17) ?
Na_m1 Mg_m3 Ti_m3 5_445 . . 0 ?
Na_m1 Mg_m3 O5 5_445 . 5_444 43.58(5) ?
Na_m1 Mg_m3 O5 5_445 . 6_546 43.58(5) ?
Na_m1 Mg_m3 O5 5_445 . 7_566 136.42(5) ?
Na_m1 Mg_m3 O5 5_445 . 8_464 136.42(5) ?
Na_m1 Mg_m3 O_x 5_445 . . 90 ?
Na_m1 Mg_m3 O_x 5_445 . 2_555 90 ?
Na_m1 Mg_m3 Fe_m3 5_445 . . 0 ?
Na_m1 Mg_m3 Na_m2 5_455 . 1_554 122.200(17) ?
Na_m1 Mg_m3 Na_m2 5_455 . . 122.200(17) ?
Na_m1 Mg_m3 Na_m2 5_455 . 3_565 57.800(17) ?
Na_m1 Mg_m3 Na_m2 5_455 . 3_566 57.800(17) ?
Na_m1 Mg_m3 Ti_m3 5_455 . . 0 ?
Na_m1 Mg_m3 O5 5_455 . 5_444 136.42(5) ?
Na_m1 Mg_m3 O5 5_455 . 6_546 136.42(5) ?
Na_m1 Mg_m3 O5 5_455 . 7_566 43.58(5) ?
Na_m1 Mg_m3 O5 5_455 . 8_464 43.58(5) ?
Na_m1 Mg_m3 O_x 5_455 . . 90 ?
Na_m1 Mg_m3 O_x 5_455 . 2_555 90 ?
Na_m1 Mg_m3 Fe_m3 5_455 . . 0 ?
Na_m2 Mg_m3 Na_m2 1_554 . . 115.60(2) ?
Na_m2 Mg_m3 Na_m2 1_554 . 3_565 64.40(2) ?
Na_m2 Mg_m3 Na_m2 1_554 . 3_566 180.0(5) ?
Na_m2 Mg_m3 Ti_m3 1_554 . . 0 ?
Na_m2 Mg_m3 O5 1_554 . 5_444 44.50(6) ?
Na_m2 Mg_m3 O5 1_554 . 6_546 86.63(6) ?
Na_m2 Mg_m3 O5 1_554 . 7_566 135.50(6) ?
Na_m2 Mg_m3 O5 1_554 . 8_464 93.37(6) ?
Na_m2 Mg_m3 O_x 1_554 . . 134.07(6) ?
Na_m2 Mg_m3 O_x 1_554 . 2_555 45.93(6) ?
Na_m2 Mg_m3 Fe_m3 1_554 . . 0 ?
Na_m2 Mg_m3 Na_m2 . . 3_565 180.0(5) ?
Na_m2 Mg_m3 Na_m2 . . 3_566 64.40(2) ?
Na_m2 Mg_m3 Ti_m3 . . . 0 ?
Na_m2 Mg_m3 O5 . . 5_444 86.63(6) ?
Na_m2 Mg_m3 O5 . . 6_546 44.50(6) ?
Na_m2 Mg_m3 O5 . . 7_566 93.37(6) ?
Na_m2 Mg_m3 O5 . . 8_464 135.50(6) ?
Na_m2 Mg_m3 O_x . . . 45.93(6) ?
Na_m2 Mg_m3 O_x . . 2_555 134.07(6) ?
Na_m2 Mg_m3 Fe_m3 . . . 0 ?
Na_m2 Mg_m3 Na_m2 3_565 . 3_566 115.60(2) ?
Na_m2 Mg_m3 Ti_m3 3_565 . . 0 ?
Na_m2 Mg_m3 O5 3_565 . 5_444 93.37(6) ?
Na_m2 Mg_m3 O5 3_565 . 6_546 135.50(6) ?
Na_m2 Mg_m3 O5 3_565 . 7_566 86.63(6) ?
Na_m2 Mg_m3 O5 3_565 . 8_464 44.50(6) ?
Na_m2 Mg_m3 O_x 3_565 . . 134.07(6) ?
Na_m2 Mg_m3 O_x 3_565 . 2_555 45.93(6) ?
Na_m2 Mg_m3 Fe_m3 3_565 . . 0 ?
Na_m2 Mg_m3 Ti_m3 3_566 . . 0 ?
Na_m2 Mg_m3 O5 3_566 . 5_444 135.50(6) ?
Na_m2 Mg_m3 O5 3_566 . 6_546 93.37(6) ?
Na_m2 Mg_m3 O5 3_566 . 7_566 44.50(6) ?
Na_m2 Mg_m3 O5 3_566 . 8_464 86.63(6) ?
Na_m2 Mg_m3 O_x 3_566 . . 45.93(6) ?
Na_m2 Mg_m3 O_x 3_566 . 2_555 134.07(6) ?
Na_m2 Mg_m3 Fe_m3 3_566 . . 0 ?
Ti_m3 Mg_m3 O5 . . 5_444 0 ?
Ti_m3 Mg_m3 O5 . . 6_546 0 ?
Ti_m3 Mg_m3 O5 . . 7_566 0 ?
Ti_m3 Mg_m3 O5 . . 8_464 0 ?
Ti_m3 Mg_m3 O_x . . . 0 ?
Ti_m3 Mg_m3 O_x . . 2_555 0 ?
Ti_m3 Mg_m3 Fe_m3 . . . 0 ?
O5 Mg_m3 O5 5_444 . 6_546 87.17(7) ?
O5 Mg_m3 O5 5_444 . 7_566 180.0(5) ?
O5 Mg_m3 O5 5_444 . 8_464 92.83(7) ?
O5 Mg_m3 O_x 5_444 . . 89.59(8) ?
O5 Mg_m3 O_x 5_444 . 2_555 90.41(8) ?
O5 Mg_m3 Fe_m3 5_444 . . 0 ?
O5 Mg_m3 O5 6_546 . 7_566 92.83(7) ?
O5 Mg_m3 O5 6_546 . 8_464 180.0(5) ?
O5 Mg_m3 O_x 6_546 . . 90.41(8) ?
O5 Mg_m3 O_x 6_546 . 2_555 89.59(8) ?
O5 Mg_m3 Fe_m3 6_546 . . 0 ?
O5 Mg_m3 O5 7_566 . 8_464 87.17(7) ?
O5 Mg_m3 O_x 7_566 . . 90.41(8) ?
O5 Mg_m3 O_x 7_566 . 2_555 89.59(8) ?
O5 Mg_m3 Fe_m3 7_566 . . 0 ?
O5 Mg_m3 O_x 8_464 . . 89.59(8) ?
O5 Mg_m3 O_x 8_464 . 2_555 90.41(8) ?
O5 Mg_m3 Fe_m3 8_464 . . 0 ?
O_x Mg_m3 O_x . . 2_555 180.0(5) ?
O_x Mg_m3 Fe_m3 . . . 0 ?
O_x Mg_m3 Fe_m3 2_555 . . 0 ?

loop_
_geom_bond_atom_site_label_1
_geom_bond_atom_site_label_2
_geom_bond_site_symmetry_1
_geom_bond_site_symmetry_2
_geom_bond_distance
_geom_bond_publ_flag
Sr_a Ti_l . 6_545 3.7951(7) ?
Sr_a Ti_l . 6_546 3.8010(8) ?
Sr_a Si . 1_544 3.4470(8) ?
Sr_a Si . 1_545 3.4630(7) ?
Sr_a Si . 6_546 3.4520(7) ?
Sr_a Si . 7_556 3.4520(7) ?
Sr_a Si . 4_564 3.4470(8) ?
Sr_a Si . 4_565 3.4630(7) ?
Sr_a K_a . . 0 ?
Sr_a K_a . 6_545 4.6411(3) ?
Sr_a K_a . 6_546 4.6550(3) ?
Sr_a K_a . 6_555 4.6411(3) ?
Sr_a K_a . 6_556 4.6550(3) ?
Sr_a Ca_a . . 0 ?
Sr_a Ba_a . . 0 ?
Ti_l Na_m1 . . 3.4733(7) ?
Ti_l Na_m2 . 5_555 3.5143(8) ?
Ti_l Na_m2 . 7_556 3.5143(8) ?
Ti_l O1 . . 1.970(2) ?
Ti_l O1 . 4_565 1.970(2) ?
Ti_l O2 . . 1.682(3) ?
Ti_l O3 . 1_554 1.9742(19) ?
Ti_l O3 . 4_564 1.9742(19) ?
Ti_l K_a . . 3.8111(3) ?
Ti_l K_a . 1_565 3.8111(3) ?
Ti_l K_a . 6_555 3.7951(7) ?
Ti_l K_a . 6_556 3.8010(8) ?
Ti_l Ba_a . . 3.8111(3) ?
Ti_l Ba_a . 1_565 3.8111(3) ?
Ti_l Ba_a . 6_555 3.7951(7) ?
Ti_l Ba_a . 6_556 3.8010(8) ?
Na_m1 Na_m2 . 5_554 3.2765(7) ?
Na_m1 Na_m2 . 5_555 3.2765(7) ?
Na_m1 Na_m2 . 7_555 3.2765(7) ?
Na_m1 Na_m2 . 7_556 3.2765(7) ?
Na_m1 O2 . . 2.271(3) ?
Na_m1 O2 . 2_655 2.271(3) ?
Na_m1 Mn_m2 . 5_554 3.2765(7) ?
Na_m1 Mn_m2 . 5_555 3.2765(7) ?
Na_m1 Mn_m2 . 7_555 3.2765(7) ?
Na_m1 Mn_m2 . 7_556 3.2765(7) ?
Na_m1 Fe_m2 . 5_554 3.2765(7) ?
Na_m1 Fe_m2 . 5_555 3.2765(7) ?
Na_m1 Fe_m2 . 7_555 3.2765(7) ?
Na_m1 Fe_m2 . 7_556 3.2765(7) ?
Na_m1 Mg_m3 . 5_545 3.55380(10) ?
Na_m1 Mg_m3 . 5_555 3.55380(10) ?
Na_m2 Na_m2 . 3_556 3.7029(16) ?
Na_m2 Na_m2 . 3_566 3.4047(16) ?
Na_m2 Ti_m3 . . 3.1946(6) ?
Na_m2 Ti_m3 . 1_556 3.1946(6) ?
Na_m2 O2 . 5_445 2.3417(19) ?
Na_m2 O2 . 6_546 2.3417(19) ?
Na_m2 O5 . 5_445 2.255(2) ?
Na_m2 O5 . 6_546 2.255(2) ?
Na_m2 O_x . . 2.312(2) ?
Na_m2 O_x . 2_556 2.312(2) ?
Na_m2 Mn_m2 . . 0 ?
Na_m2 Mn_m2 . 3_566 3.4047(16) ?
Na_m2 Fe_m2 . . 0 ?
Na_m2 Fe_m3 . . 3.1946(6) ?
Na_m2 Fe_m3 . 1_556 3.1946(6) ?
Na_m2 Mg_m3 . . 3.1946(6) ?
Na_m2 Mg_m3 . 1_556 3.1946(6) ?
Ti_m3 O5 . 5_444 2.0087(18) ?
Ti_m3 O5 . 6_546 2.0087(18) ?
Ti_m3 O5 . 7_566 2.0087(18) ?
Ti_m3 O5 . 8_464 2.0087(18) ?
Ti_m3 O_x . . 1.944(3) ?
Ti_m3 O_x . 2_555 1.944(3) ?
Ti_m3 Fe_m3 . . 0 ?
Ti_m3 Mg_m3 . . 0 ?
Si O1 . . 1.6246(19) ?
Si O3 . . 1.620(2) ?
Si O4 . . 1.6612(12) ?
Si O5 . . 1.610(2) ?
Si K_a . 1_565 3.4630(7) ?
Si K_a . 1_566 3.4470(8) ?
Si K_a . 6_556 3.4520(7) ?
Si Ba_a . 1_565 3.4630(7) ?
Si Ba_a . 1_566 3.4470(8) ?
Si Ba_a . 6_556 3.4520(7) ?
O1 K_a . 1_565 2.7511(18) ?
O1 K_a . 6_556 2.901(2) ?
O1 Ba_a . 1_565 2.7511(18) ?
O3 K_a . 1_566 2.7538(19) ?
O3 K_a . 6_556 2.8768(18) ?
O3 Ba_a . 1_566 2.7538(19) ?
O4 K_a . 1_565 2.848(3) ?
O4 K_a . 1_566 2.833(3) ?
O4 Ba_a . 1_565 2.848(3) ?
O4 Ba_a . 1_566 2.833(3) ?
O5 Fe_m3 . 5_556 2.0087(18) ?
O5 Mg_m3 . 5_556 2.0087(18) ?
O_x Fe_m3 . . 1.944(3) ?
O_x Mg_m3 . . 1.944(3) ?
K_a K_a . 6_545 4.6411(3) ?
K_a K_a . 6_546 4.6550(3) ?
K_a K_a . 6_555 4.6411(3) ?
K_a K_a . 6_556 4.6550(3) ?
K_a Ca_a . . 0 ?
K_a Ba_a . . 0 ?
K_a Ba_a . 6_545 4.6411(3) ?
K_a Ba_a . 6_546 4.6550(3) ?
K_a Ba_a . 6_555 4.6411(3) ?
K_a Ba_a . 6_556 4.6550(3) ?
Ca_a Ba_a . . 0 ?
Ba_a Ba_a . 6_545 4.6411(3) ?
Ba_a Ba_a . 6_546 4.6550(3) ?
Ba_a Ba_a . 6_555 4.6411(3) ?
Ba_a Ba_a . 6_556 4.6550(3) ?
Mn_m2 Fe_m2 . . 0 ?
Fe_m3 Mg_m3 . . 0 ?

_cod_database_fobs_code 2108796
